data_7248701
loop_
_publ_author_name
'Dudko, Ekaterina M.'
'Buikin, Petr A.'
'Ilyukhin, Andey B.'
'Korlyukov, Alexander A.'
'Dorovatovskii, Pavel V.'
'Simonenko, Nikolai P.'
'Kotov, Vitalii Yu.'

_publ_section_title
;
 Thermal decomposition of DMSO or DMF solvates: an advanced method for
 obtaining new hybrid bismuth(iii) halides
;
_journal_issue 26
_journal_name_full CrystEngComm
_journal_page_first 3490
_journal_page_last 3500
_journal_paper_doi 10.1039/D4CE00279B
_journal_volume 26
_journal_year 2024
_chemical_formula_moiety '4(Bi I6), 6(C18 H18 N2), 4(C3 H7 N O)'
_chemical_formula_sum 'C120 H136 Bi4 I24 N16 O4'
_chemical_formula_weight 5747.96
_space_group_crystal_system orthorhombic
_space_group_IT_number 29
_space_group_name_Hall 'P 2c -2ac'
_space_group_name_H-M_alt 'P c a 21'
_atom_sites_solution_hydrogens mixed
_audit_creation_date 2024-04-20
_audit_creation_method
;
Olex2 1.5
(compiled 2024.02.16 svn.r378c4104 for OlexSys, GUI svn.r6928)
;
_audit_update_record
;
2024-05-15 deposited with the CCDC.	2024-05-27 downloaded from the CCDC.
;
_cell_angle_alpha 90
_cell_angle_beta 90
_cell_angle_gamma 90
_cell_formula_units_Z 4
_cell_length_a 22.399(2)
_cell_length_b 21.812(2)
_cell_length_c 32.531(3)
_cell_measurement_reflns_used 137650
_cell_measurement_temperature 100.15
_cell_measurement_theta_max 26.311
_cell_measurement_theta_min 1.566
_cell_volume 15894(3)
_computing_data_collection 'Bruker APEX3'
_computing_molecular_graphics 'Olex2 1.5 (Dolomanov et al., 2009)'
_computing_publication_material 'Olex2 1.5 (Dolomanov et al., 2009)'
_computing_structure_refinement 'XL  (Sheldrick, 2008)'
_computing_structure_solution 'SHELXT 2014/5 (Sheldrick, 2014)'
_diffrn_ambient_temperature 100.15
_diffrn_measured_fraction_theta_full 0.999
_diffrn_measured_fraction_theta_max 0.999
_diffrn_measurement_device_type 'Bruker APEX-II CCD'
_diffrn_measurement_method '\f and \w scans'
_diffrn_radiation_type MoK\a
_diffrn_radiation_wavelength 0.71073
_diffrn_reflns_av_R_equivalents 0.0624
_diffrn_reflns_av_unetI/netI 0.0438
_diffrn_reflns_Laue_measured_fraction_full 0.999
_diffrn_reflns_Laue_measured_fraction_max 0.999
_diffrn_reflns_limit_h_max 27
_diffrn_reflns_limit_h_min -27
_diffrn_reflns_limit_k_max 26
_diffrn_reflns_limit_k_min -26
_diffrn_reflns_limit_l_max 40
_diffrn_reflns_limit_l_min -40
_diffrn_reflns_number 216605
_diffrn_reflns_point_group_measured_fraction_full 0.997
_diffrn_reflns_point_group_measured_fraction_max 0.997
_diffrn_reflns_theta_full 25.242
_diffrn_reflns_theta_max 26.022
_diffrn_reflns_theta_min 1.446
_exptl_absorpt_coefficient_mu 9.126
_exptl_absorpt_correction_T_max 0.698
_exptl_absorpt_correction_T_min 0.379
_exptl_absorpt_correction_type multi-scan
_exptl_absorpt_process_details
;
 TWINABS-2012/1 (Bruker,2012) was used for absorption correction.
;
_exptl_crystal_colour orange
_exptl_crystal_colour_primary orange
_exptl_crystal_density_diffrn 2.402
_exptl_crystal_description irregular
_exptl_crystal_F_000 10416
_exptl_crystal_size_max 0.26
_exptl_crystal_size_mid 0.2
_exptl_crystal_size_min 0.04
_refine_diff_density_max 2.579
_refine_diff_density_min -5.851
_refine_diff_density_rms 0.355
_refine_ls_abs_structure_details
;
 Refined as an inversion twin.
;
_refine_ls_abs_structure_Flack 0.503(13)
_refine_ls_extinction_method none
_refine_ls_goodness_of_fit_ref 1.161
_refine_ls_hydrogen_treatment constr
_refine_ls_matrix_type full
_refine_ls_number_parameters 756
_refine_ls_number_reflns 31241
_refine_ls_number_restraints 313
_refine_ls_restrained_S_all 1.198
_refine_ls_R_factor_all 0.0934
_refine_ls_R_factor_gt 0.0751
_refine_ls_shift/su_max 0.001
_refine_ls_shift/su_mean 0.000
_refine_ls_structure_factor_coef Fsqd
_refine_ls_weighting_details 'w=1/[\s^2^(Fo^2^)+1080.9854P] where P=(Fo^2^+2Fc^2^)/3'
_refine_ls_weighting_scheme calc
_refine_ls_wR_factor_gt 0.1617
_refine_ls_wR_factor_ref 0.1753
_reflns_Friedel_coverage 0.959
_reflns_Friedel_fraction_full 0.996
_reflns_Friedel_fraction_max 0.996
_reflns_number_gt 26987
_reflns_number_total 31241
_reflns_threshold_expression 'I > 2\s(I)'
_cod_data_source_file d4ce00279b2.cif
_cod_data_source_block kotov143
_cod_depositor_comments 'Adding full bibliography for 7248691--7248702.cif.'
_cod_database_code 7248701
_shelx_shelxl_version_number 2018/3
_shelx_space_group_comment
;
The symmetry employed for this shelxl refinement is uniquely defined
by the following loop, which should always be used as a source of
symmetry information in preference to the above space-group names.
They are only intended as comments.
;
_shelx_estimated_absorpt_t_max 0.712
_shelx_estimated_absorpt_t_min 0.200
_olex2_refinement_description
;
1. Twinned data refinement
 Scales: 0.49742
 0.50258
2. Restrained distances
 O201-C201
 1.2 with sigma of 0.01
 O221-C221
 1.2 with sigma of 0.01
 N221-C222 = N221-C223
 1.45 with sigma of 0.01
 C221-C222
 2.6 with sigma of 0.02
 N221-C221
 1.35 with sigma of 0.01
 C221-C222 = C221-C223
 2.45 with sigma of 0.02
 O231-C231
 1.2 with sigma of 0.01
 N231-C232 = N231-C233
 1.45 with sigma of 0.01
 C231-C232
 2.6 with sigma of 0.02
 O221-N221
 2.26 with sigma of 0.02
 N231-C231
 1.35 with sigma of 0.01
 C231-C232 = C231-C233
 2.45 with sigma of 0.02
 O231-N231
 2.26 with sigma of 0.02
 N201-C202 = N201-C203
 1.45 with sigma of 0.01
 C201-C202
 2.6 with sigma of 0.02
 N201-C201
 1.35 with sigma of 0.01
 C201-C202 = C201-C203
 2.45 with sigma of 0.02
 O201-N201
 2.26 with sigma of 0.02
 O211-C211
 1.2 with sigma of 0.01
 N211-C212 = N211-C213
 1.45 with sigma of 0.01
 C211-C212
 2.6 with sigma of 0.02
 N211-C211
 1.35 with sigma of 0.01
 C211-C212 = C211-C213
 2.45 with sigma of 0.02
 O211-N211
 2.26 with sigma of 0.02
 C6-N1 = C6-C7 = C13-C10 = C13-N2 = C24-N3 = C24-C25 = C31-C28 = C31-N4
 1.54 with sigma of 0.01
 C42-N5 = C42-C43 = C49-C46 = C49-N6 = C60-N7 = C60-C61 = C67-C64 = C67-N8
 1.54 with sigma of 0.01
 C78-N9 = C78-C79 = C85-C82 = C85-N10 = C96-N11 = C96-C97 = C103-C100 = C103-N12
 1.54 with sigma of 0.01
 C6-C1 = C6-C5 = C6-C8 = C6-C12 = C13-C9 = C13-C11 = C13-C14 = C13-C18
 2.5 with sigma of 0.02
 C24-C19 = C24-C23 = C24-C26 = C24-C30 = C31-C27 = C31-C29 = C31-C32 = C31-C36
 2.5 with sigma of 0.02
 C42-C37 = C42-C41 = C42-C44 = C42-C48 = C49-C45 = C49-C47 = C49-C50 = C49-C54
 2.5 with sigma of 0.02
 C60-C55 = C60-C59 = C60-C62 = C60-C66 = C67-C63 = C67-C65 = C67-C68 = C67-C72
 2.5 with sigma of 0.02
 C78-C73 = C78-C79 = C78-C80 = C78-C84 = C85-C81 = C85-C83 = C85-C86 = C85-C90
 2.5 with sigma of 0.02
 C96-C91 = C96-C95 = C96-C98 = C96-C102 = C103-C99 = C103-C101 = C103-C104
 2.5 with sigma of 0.02
 C103-C108
 2.5 with sigma of 0.02
 O231-C231 \\sim O1-C111
 with sigma of 0.02
 N231-C231 \\sim N14-C111
 with sigma of 0.02
 N231-C232 \\sim N14-C1L
 with sigma of 0.02
 N231-C233 \\sim N14-C1K
 with sigma of 0.02
 O231-N231 \\sim O1-N14
 with sigma of 0.04
 C231-C232 \\sim C111-C1L
 with sigma of 0.04
 C231-C233 \\sim C111-C1K
 with sigma of 0.04
 C232-C233 \\sim C1L-C1K
 with sigma of 0.04
 O221-C221 \\sim O2-C110
 with sigma of 0.02
 N221-C221 \\sim N13-C110
 with sigma of 0.02
 N221-C222 \\sim N13-C1J
 with sigma of 0.02
 N221-C223 \\sim N13-C1I
 with sigma of 0.02
 O221-N221 \\sim O2-N13
 with sigma of 0.04
 C221-C222 \\sim C110-C1J
 with sigma of 0.04
 C221-C223 \\sim C110-C1I
 with sigma of 0.04
 C222-C223 \\sim C1J-C1I
 with sigma of 0.04
 N3-C19 \\sim N3A-C19A
 with sigma of 0.02
 N3-C23 \\sim N3A-C23A
 with sigma of 0.02
 N3-C24 \\sim N3A-C24A
 with sigma of 0.02
 C19-C20 \\sim C19A-C20A
 with sigma of 0.02
 C20-C21 \\sim C20A-C21A
 with sigma of 0.02
 C21-C22 \\sim C21A-C22A
 with sigma of 0.02
 C22-C23 \\sim C22A-C23A
 with sigma of 0.02
 N4-C32 \\sim N4A-C32A
 with sigma of 0.02
 N4-C36 \\sim N4A-C36A
 with sigma of 0.02
 N4-C31 \\sim N4A-C31A
 with sigma of 0.02
 C32-C33 \\sim C32A-C33A
 with sigma of 0.02
 C33-C34 \\sim C33A-C34A
 with sigma of 0.02
 C34-C35 \\sim C34A-C35A
 with sigma of 0.02
 C35-C36 \\sim C35A-C36A
 with sigma of 0.02
 C25-C26 \\sim C25A-C26A
 with sigma of 0.02
 C25-C30 \\sim C25A-C30A
 with sigma of 0.02
 C25-C24 \\sim C25A-C24A
 with sigma of 0.02
 C26-C27 \\sim C26A-C27A
 with sigma of 0.02
 C27-C28 \\sim C27A-C28A
 with sigma of 0.02
 C28-C29 \\sim C28A-C29A
 with sigma of 0.02
 C28-C31 \\sim C28A-C31A
 with sigma of 0.02
 C29-C30 \\sim C29A-C30A
 with sigma of 0.02
 N3-C20 \\sim N3A-C20A
 with sigma of 0.04
 N3-C22 \\sim N3A-C22A
 with sigma of 0.04
 N3-C25 \\sim N3A-C25A
 with sigma of 0.04
 C19-C21 \\sim C19A-C21A
 with sigma of 0.04
 C19-C23 \\sim C19A-C23A
 with sigma of 0.04
 C19-C24 \\sim C19A-C24A
 with sigma of 0.04
 C20-C22 \\sim C20A-C22A
 with sigma of 0.04
 C21-C23 \\sim C21A-C23A
 with sigma of 0.04
 C23-C24 \\sim C23A-C24A
 with sigma of 0.04
 N4-C33 \\sim N4A-C33A
 with sigma of 0.04
 N4-C35 \\sim N4A-C35A
 with sigma of 0.04
 N4-C28 \\sim N4A-C28A
 with sigma of 0.04
 C32-C34 \\sim C32A-C34A
 with sigma of 0.04
 C32-C36 \\sim C32A-C36A
 with sigma of 0.04
 C32-C31 \\sim C32A-C31A
 with sigma of 0.04
 C33-C35 \\sim C33A-C35A
 with sigma of 0.04
 C34-C36 \\sim C34A-C36A
 with sigma of 0.04
 C36-C31 \\sim C36A-C31A
 with sigma of 0.04
 C25-C27 \\sim C25A-C27A
 with sigma of 0.04
 C25-C29 \\sim C25A-C29A
 with sigma of 0.04
 C26-C28 \\sim C26A-C28A
 with sigma of 0.04
 C26-C30 \\sim C26A-C30A
 with sigma of 0.04
 C26-C24 \\sim C26A-C24A
 with sigma of 0.04
 C27-C29 \\sim C27A-C29A
 with sigma of 0.04
 C27-C31 \\sim C27A-C31A
 with sigma of 0.04
 C28-C30 \\sim C28A-C30A
 with sigma of 0.04
 C29-C31 \\sim C29A-C31A
 with sigma of 0.04
 C30-C24 \\sim C30A-C24A
 with sigma of 0.04
 N12-C104 \\sim N12A-C1A
 with sigma of 0.02
 N12-C108 \\sim N12A-C1B
 with sigma of 0.02
 N12-C103 \\sim N12A-C1C
 with sigma of 0.02
 C104-C105 \\sim C1A-C1D
 with sigma of 0.02
 C105-C106 \\sim C1D-C1G
 with sigma of 0.02
 C106-C107 \\sim C1G-C1E
 with sigma of 0.02
 C107-C108 \\sim C1E-C1B
 with sigma of 0.02
 N11-C91 \\sim N11A-C91A
 with sigma of 0.02
 N11-C95 \\sim N11A-C95A
 with sigma of 0.02
 N11-C96 \\sim N11A-C96A
 with sigma of 0.02
 C91-C92 \\sim C91A-C92A
 with sigma of 0.02
 C92-C93 \\sim C92A-C93A
 with sigma of 0.02
 C93-C94 \\sim C93A-C94A
 with sigma of 0.02
 C94-C95 \\sim C94A-C95A
 with sigma of 0.02
 C97-C98 \\sim C97A-C98A
 with sigma of 0.02
 C97-C102 \\sim C97A-C109
 with sigma of 0.02
 C97-C96 \\sim C97A-C96A
 with sigma of 0.02
 C98-C99 \\sim C98A-C99A
 with sigma of 0.02
 C99-C100 \\sim C99A-C1F
 with sigma of 0.02
 C100-C101 \\sim C1F-C1H
 with sigma of 0.02
 C100-C103 \\sim C1F-C1C
 with sigma of 0.02
 C101-C102 \\sim C1H-C109
 with sigma of 0.02
 N12-C105 \\sim N12A-C1D
 with sigma of 0.04
 N12-C107 \\sim N12A-C1E
 with sigma of 0.04
 N12-C100 \\sim N12A-C1F
 with sigma of 0.04
 C104-C106 \\sim C1A-C1G
 with sigma of 0.04
 C104-C108 \\sim C1A-C1B
 with sigma of 0.04
 C104-C103 \\sim C1A-C1C
 with sigma of 0.04
 C105-C107 \\sim C1D-C1E
 with sigma of 0.04
 C106-C108 \\sim C1G-C1B
 with sigma of 0.04
 C108-C103 \\sim C1B-C1C
 with sigma of 0.04
 N11-C92 \\sim N11A-C92A
 with sigma of 0.04
 N11-C94 \\sim N11A-C94A
 with sigma of 0.04
 N11-C97 \\sim N11A-C97A
 with sigma of 0.04
 C91-C93 \\sim C91A-C93A
 with sigma of 0.04
 C91-C95 \\sim C91A-C95A
 with sigma of 0.04
 C91-C96 \\sim C91A-C96A
 with sigma of 0.04
 C92-C94 \\sim C92A-C94A
 with sigma of 0.04
 C93-C95 \\sim C93A-C95A
 with sigma of 0.04
 C95-C96 \\sim C95A-C96A
 with sigma of 0.04
 C97-C99 \\sim C97A-C99A
 with sigma of 0.04
 C97-C101 \\sim C97A-C1H
 with sigma of 0.04
 C98-C100 \\sim C98A-C1F
 with sigma of 0.04
 C98-C102 \\sim C98A-C109
 with sigma of 0.04
 C98-C96 \\sim C98A-C96A
 with sigma of 0.04
 C99-C101 \\sim C99A-C1H
 with sigma of 0.04
 C99-C103 \\sim C99A-C1C
 with sigma of 0.04
 C100-C102 \\sim C1F-C109
 with sigma of 0.04
 C101-C103 \\sim C1H-C1C
 with sigma of 0.04
 C102-C96 \\sim C109-C96A
 with sigma of 0.04
3. Restrained planarity
 O221, N221, C221, C222, C223
 with sigma of 0.001
 O231, N231, C231, C232, C233
 with sigma of 0.001
 O201, N201, C201, C202, C203
 with sigma of 0.001
 O211, N211, C211, C212, C213
 with sigma of 0.001
4. Uiso/Uaniso restraints and constraints
Uanis(I11A) \\sim Ueq: with sigma of 0.002 and sigma for terminal atoms of 0.004
Uanis(I11B) \\sim Ueq: with sigma of 0.002 and sigma for terminal atoms of 0.004
Uanis(I20B) \\sim Ueq, Uanis(I20A) \\sim Ueq, Uanis(I21B) \\sim Ueq,
Uanis(I21A) \\sim Ueq, Uanis(Bi4B) \\sim Ueq, Uanis(Bi4A) \\sim Ueq: with sigma
of 0.002 and sigma for terminal atoms of 0.004
Uanis(C6) \\sim Ueq: with sigma of 0.01 and sigma for terminal atoms of 0.02
Uanis(C13) \\sim Ueq: with sigma of 0.01 and sigma for terminal atoms of 0.02
Uanis(C19) \\sim Ueq: with sigma of 0.01 and sigma for terminal atoms of 0.02
Uanis(C32A) \\sim Ueq: with sigma of 0.01 and sigma for terminal atoms of 0.02
Uanis(C24A) \\sim Ueq: with sigma of 0.01 and sigma for terminal atoms of 0.02
Uanis(C31A) \\sim Ueq: with sigma of 0.01 and sigma for terminal atoms of 0.02
Uanis(I12A) = Uanis(I12B)
Uanis(O231) = Uanis(N231) = Uanis(C231) = Uanis(C232) = Uanis(C233) =
Uanis(C1K) = Uanis(C111) = Uanis(O1) = Uanis(N14) = Uanis(C1L)
Uanis(I5A) = Uanis(I5B)
Uanis(I10A) = Uanis(I10B)
Uanis(I11A) = Uanis(I11B)
Uanis(I6B) = Uanis(I6A)
Uanis(I19A) = Uanis(I19B)
Uanis(C1I) = Uanis(O221) = Uanis(C221) = Uanis(N221) = Uanis(C222) =
Uanis(C223) = Uanis(N13) = Uanis(C110) = Uanis(C1J) = Uanis(O2)
Uanis(I16A) = Uanis(I16B)
Uanis(I24B) = Uanis(I24A)
Uanis(I23A) = Uanis(I23B)
Uanis(I22A) = Uanis(I22B)
Uanis(I18A) = Uanis(I18B)
Uanis(Bi4A) = Uanis(Bi4B)
Uanis(I21A) = Uanis(I21B)
Uanis(I17B) = Uanis(I17A)
Uanis(I20B) = Uanis(I20A)
Uanis(I15A) = Uanis(I15B)
Uanis(Bi3A) = Uanis(Bi3B)
Uanis(C54) = Uanis(C53) = Uanis(C52) = Uanis(C51) = Uanis(C50) = Uanis(N6)
Uanis(C45) = Uanis(C46) = Uanis(C47) = Uanis(C48) = Uanis(C43) = Uanis(C44)
Uanis(C49) = Uanis(C42)
Uanis(N5) = Uanis(C41) = Uanis(C40) = Uanis(C39) = Uanis(C38) = Uanis(C37)
Uanis(C73) = Uanis(C74) = Uanis(C75) = Uanis(C76) = Uanis(C77) = Uanis(N9)
Uanis(C78) = Uanis(C85)
Uanis(C80) = Uanis(C81) = Uanis(C82) = Uanis(C83) = Uanis(C84) = Uanis(C79)
Uanis(N10) = Uanis(C90) = Uanis(C89) = Uanis(C88) = Uanis(C87) = Uanis(C86)
Uanis(N8) = Uanis(C72) = Uanis(C71) = Uanis(C70) = Uanis(C69) = Uanis(C68)
Uanis(C67) = Uanis(C60)
Uanis(C61) = Uanis(C66) = Uanis(C65) = Uanis(C64) = Uanis(C63) = Uanis(C62)
Uanis(N7) = Uanis(C55) = Uanis(C56) = Uanis(C57) = Uanis(C58) = Uanis(C59)
Uanis(N2) = Uanis(C18) = Uanis(C17) = Uanis(C16) = Uanis(C15) = Uanis(C14)
Uanis(C13) = Uanis(C6)
Uanis(C10) = Uanis(C11) = Uanis(C12) = Uanis(C7) = Uanis(C8) = Uanis(C9)
Uanis(N1) = Uanis(C5) = Uanis(C4) = Uanis(C3) = Uanis(C2) = Uanis(C1)
Uanis(N4) = Uanis(C32) = Uanis(C33) = Uanis(C34) = Uanis(C35) = Uanis(C36) =
Uanis(N4A) = Uanis(C32A) = Uanis(C36A) = Uanis(C33A) = Uanis(C35A) = Uanis(C34A)
Uanis(C25) = Uanis(C26) = Uanis(C27) = Uanis(C28) = Uanis(C29) = Uanis(C30) =
Uanis(C25A) = Uanis(C26A) = Uanis(C30A) = Uanis(C27A) = Uanis(C29A) =
Uanis(C28A)
Uanis(N3) = Uanis(C19) = Uanis(C20) = Uanis(C21) = Uanis(C22) = Uanis(C23) =
Uanis(N3A) = Uanis(C19A) = Uanis(C23A) = Uanis(C20A) = Uanis(C22A) = Uanis(C21A)
Uanis(C24A) = Uanis(C24) = Uanis(C31A) = Uanis(C31)
Uanis(N11) = Uanis(C91) = Uanis(C92) = Uanis(C93) = Uanis(C94) = Uanis(C95) =
Uanis(N11A) = Uanis(C91A) = Uanis(C95A) = Uanis(C92A) = Uanis(C94A) =
Uanis(C93A)
Uanis(C97) = Uanis(C98) = Uanis(C99) = Uanis(C100) = Uanis(C101) = Uanis(C102)
= Uanis(C109) = Uanis(C1F) = Uanis(C99A) = Uanis(C1H) = Uanis(C98A) =
Uanis(C97A)
Uanis(N12) = Uanis(C104) = Uanis(C105) = Uanis(C106) = Uanis(C107) =
Uanis(C108) = Uanis(C103) = Uanis(N12A) = Uanis(C1A) = Uanis(C1B) = Uanis(C1C)
= Uanis(C1D) = Uanis(C1E) = Uanis(C1G)
Uanis(C100) = Uanis(C1F) = Uanis(C97A) = Uanis(C97)
Uanis(C96A) = Uanis(C96) = Uanis(C1C) = Uanis(C103)
Uanis(C212) = Uanis(N211) = Uanis(C211) = Uanis(O211) = Uanis(C213)
Uanis(C203) = Uanis(N201) = Uanis(C201) = Uanis(O201) = Uanis(C202)
5. Others
 Sof(I11B)=Sof(I12B)=Sof(I10A)=1-FVAR(1)
 Sof(I10B)=Sof(I12A)=Sof(I11A)=FVAR(1)
 Sof(I6B)=Sof(I5A)=1-FVAR(2)
 Sof(I5B)=Sof(I6A)=FVAR(2)
 Sof(Bi3B)=Sof(I15B)=Sof(I16A)=Sof(I18A)=Sof(I17A)=1-FVAR(3)
 Sof(I16B)=Sof(I17B)=Sof(I18B)=Sof(I15A)=Sof(Bi3A)=FVAR(3)
 Sof(I20B)=Sof(I24B)=Sof(I19A)=Sof(I23A)=Sof(I22A)=Sof(Bi4A)=Sof(I21A)=1-FVAR(4)
 Sof(Bi4B)=Sof(I19B)=Sof(I21B)=Sof(I22B)=Sof(I23B)=Sof(I24A)=Sof(I20A)=FVAR(4)
 Sof(C24A)=Sof(H24C)=Sof(H24D)=Sof(N3A)=Sof(C19A)=Sof(H19A)=Sof(C20A)=
 Sof(H20A)=Sof(C21A)=Sof(H21A)=Sof(C22A)=Sof(H22A)=Sof(C23A)=Sof(H23A)=
 Sof(C29A)=Sof(H29A)=Sof(C30A)=Sof(H30A)=Sof(C25A)=Sof(C26A)=Sof(H26A)=
 Sof(C27A)=Sof(H27A)=Sof(C28A)=Sof(C31A)=Sof(H31C)=Sof(H31D)=Sof(N4A)=Sof(C36A)=
 Sof(H36A)=Sof(C35A)=Sof(H35A)=Sof(C34A)=Sof(H34A)=Sof(C33A)=Sof(H33A)=
 Sof(C32A)=Sof(H32A)=1-FVAR(5)
 Sof(N3)=Sof(C19)=Sof(H19)=Sof(C20)=Sof(H20)=Sof(C21)=Sof(H21)=Sof(C22)=
 Sof(H22)=Sof(C23)=Sof(H23)=Sof(N4)=Sof(C36)=Sof(H36)=Sof(C35)=Sof(H35)=
 Sof(C34)=Sof(H34)=Sof(C33)=Sof(H33)=Sof(C32)=Sof(H32)=Sof(C29)=Sof(H29)=
 Sof(C30)=Sof(H30)=Sof(C25)=Sof(C26)=Sof(H26)=Sof(C27)=Sof(H27)=Sof(C28)=
 Sof(C24)=Sof(H24A)=Sof(H24B)=Sof(C31)=Sof(H31A)=Sof(H31B)=FVAR(5)
 Sof(O2)=Sof(C110)=Sof(H110)=Sof(N13)=Sof(C1I)=Sof(H1IA)=Sof(H1IB)=Sof(H1IC)=
 Sof(C1J)=Sof(H1JA)=Sof(H1JB)=Sof(H1JC)=1-FVAR(6)
 Sof(O221)=Sof(N221)=Sof(C221)=Sof(H221)=Sof(C222)=Sof(H22B)=Sof(H22C)=
 Sof(H22D)=Sof(C223)=Sof(H22E)=Sof(H22F)=Sof(H22G)=FVAR(6)
 Sof(C111)=Sof(H111)=Sof(O1)=Sof(N14)=Sof(C1K)=Sof(H1KA)=Sof(H1KB)=Sof(H1KC)=
 Sof(C1L)=Sof(H1LA)=Sof(H1LB)=Sof(H1LC)=1-FVAR(7)
 Sof(O231)=Sof(N231)=Sof(C231)=Sof(H231)=Sof(C232)=Sof(H23B)=Sof(H23C)=
 Sof(H23D)=Sof(C233)=Sof(H23E)=Sof(H23F)=Sof(H23G)=FVAR(7)
 Fixed Sof: N12(0.5) C104(0.5) H104(0.5) C105(0.5) H105(0.5) C106(0.5)
 H106(0.5) C107(0.5) H107(0.5) C108(0.5) H108(0.5) C92(0.5) H92(0.5) C91(0.5)
 H91(0.5) N11(0.5) C95(0.5) H95(0.5) C94(0.5) H94(0.5) C93(0.5) H93(0.5)
 C102(0.5) H102(0.5) C97(0.5) C98(0.5) H98(0.5) C99(0.5) H99(0.5) C100(0.5)
 C101(0.5) H101(0.5) C96(0.5) H96A(0.5) H96B(0.5) C103(0.5) H10A(0.5) H10B(0.5)
 C109(0.5) H109(0.5) C97A(0.5) C98A(0.5) H98A(0.5) C99A(0.5) H99A(0.5) C1F(0.5)
 C1H(0.5) H1H(0.5) N12A(0.5) C1A(0.5) H1A(0.5) C1D(0.5) H1D(0.5) C1G(0.5)
 H1G(0.5) C1E(0.5) H1E(0.5) C1B(0.5) H1B(0.5) C1C(0.5) H1CA(0.5) H1CB(0.5)
 C96A(0.5) H96C(0.5) H96D(0.5) C92A(0.5) H92A(0.5) C91A(0.5) H91A(0.5)
 N11A(0.5) C95A(0.5) H95A(0.5) C94A(0.5) H94A(0.5) C93A(0.5) H93A(0.5)
6.a Riding coordinates:
 C222(H22B,H22C,H22D), C223(H22E,H22F,H22G), C232(H23B,H23C,H23D), C233(H23E,
 H23F,H23G), C1I(H1IA,H1IB,H1IC), C1J(H1JA,H1JB,H1JC), C1K(H1KA,H1KB,H1KC),
 C1L(H1LA,H1LB,H1LC)
6.b Secondary CH2 refined with riding coordinates:
 C6(H6A,H6B), C13(H13A,H13B), C24(H24A,H24B), C31(H31A,H31B), C42(H42A,H42B),
 C49(H49A,H49B), C60(H60A,H60B), C67(H67A,H67B), C78(H78A,H78B), C85(H85A,H85B),
  C96(H96A,H96B), C103(H10A,H10B), C24A(H24C,H24D), C31A(H31C,H31D), C1C(H1CA,
 H1CB), C96A(H96C,H96D)
6.c Me refined with riding coordinates:
 C202(H20B,H20C,H20D), C203(H20E,H20F,H20G), C212(H21B,H21C,H21D), C213(H21E,
 H21F,H21G)
6.d Aromatic/amide H refined with riding coordinates:
 C1(H1), C2(H2), C3(H3), C4(H4), C5(H5), C14(H14), C15(H15), C16(H16),
 C17(H17), C18(H18), C19(H19), C20(H20), C21(H21), C22(H22), C23(H23), C36(H36),
  C35(H35), C34(H34), C33(H33), C32(H32), C37(H37), C38(H38), C39(H39),
 C40(H40), C41(H41), C50(H50), C51(H51), C52(H52), C53(H53), C54(H54), C55(H55),
  C56(H56), C57(H57), C58(H58), C59(H59), C68(H68), C69(H69), C70(H70),
 C71(H71), C72(H72), C73(H73), C74(H74), C75(H75), C76(H76), C77(H77), C86(H86),
  C87(H87), C88(H88), C89(H89), C90(H90), C104(H104), C105(H105), C106(H106),
 C107(H107), C108(H108), C8(H8), C9(H9), C11(H11), C12(H12), C29(H29), C30(H30),
  C26(H26), C27(H27), C44(H44), C45(H45), C47(H47), C48(H48), C62(H62),
 C63(H63), C65(H65), C66(H66), C80(H80), C81(H81), C83(H83), C84(H84), C92(H92),
  C91(H91), C95(H95), C94(H94), C93(H93), C102(H102), C98(H98), C99(H99),
 C101(H101), C201(H201), C211(H211), C221(H221), C231(H231), C19A(H19A),
 C20A(H20A), C21A(H21A), C22A(H22A), C23A(H23A), C29A(H29A), C30A(H30A),
 C26A(H26A), C27A(H27A), C36A(H36A), C35A(H35A), C34A(H34A), C33A(H33A),
 C32A(H32A), C109(H109), C98A(H98A), C99A(H99A), C1H(H1H), C1A(H1A), C1D(H1D),
 C1G(H1G), C1E(H1E), C1B(H1B), C92A(H92A), C91A(H91A), C95A(H95A), C94A(H94A),
 C93A(H93A), C110(H110), C111(H111)
6.e Fitted hexagon refined as free rotating group:
 N1(C1,C2,C3,C4,C5), N2(C14,C15,C16,C17,C18), N3(C19,C20,C21,C22,C23), N4(C36,
 C35,C34,C33,C32), N5(C37,C38,C39,C40,C41), N6(C50,C51,C52,C53,C54), N7(C55,C56,
 C57,C58,C59), N8(C68,C69,C70,C71,C72), N9(C73,C74,C75,C76,C77), N10(C86,C87,
 C88,C89,C90), N12(C104,C105,C106,C107,C108), C7(C8,C9,C10,C11,C12), C29(C30,
 C25,C26,C27,C28), C43(C44,C45,C46,C47,C48), C61(C62,C63,C64,C65,C66), C79(C80,
 C81,C82,C83,C84), C92(C91,N11,C95,C94,C93), C102(C97,C98,C99,C100,C101),
 N3A(C19A,C20A,C21A,C22A,C23A), C29A(C30A,C25A,C26A,C27A,C28A), N4A(C36A,C35A,
 C34A,C33A,C32A), C109(C97A,C98A,C99A,C1F,C1H), N12A(C1A,C1D,C1G,C1E,C1B),
 C92A(C91A,N11A,C95A,C94A,C93A)
;
_olex2_submission_special_instructions 'No special instructions were received'

loop_
_space_group_symop_operation_xyz
'x, y, z'
'-x, -y, z+1/2'
'x+1/2, -y, z'
'-x+1/2, y, z+1/2'

loop_
_atom_site_label
_atom_site_type_symbol
_atom_site_fract_x
_atom_site_fract_y
_atom_site_fract_z
_atom_site_U_iso_or_equiv
_atom_site_adp_type
_atom_site_occupancy
_atom_site_site_symmetry_order
_atom_site_calc_flag
_atom_site_refinement_flags_posn
_atom_site_refinement_flags_adp
_atom_site_refinement_flags_occupancy
_atom_site_disorder_assembly
_atom_site_disorder_group
Bi1 Bi 0.52551(7) 0.25269(6) 0.7096(3) 0.0276(3) Uani 1 1 d . . . . .
Bi2 Bi 0.72856(6) 0.25504(6) 0.9687(3) 0.0249(3) Uani 1 1 d . . . . .
Bi3B Bi 0.5157(4) 0.7522(4) 0.7256(3) 0.0248(10) Uani 0.568(5) 1 d . . P A 1
Bi4B Bi 0.7332(3) 0.7479(3) 0.9560(3) 0.0192(7) Uani 0.487(4) 1 d . U P B 1
I1 I 0.42164(11) 0.29428(11) 0.6557(3) 0.0253(5) Uani 1 1 d . . . . .
I2 I 0.48144(10) 0.34876(11) 0.7737(3) 0.0261(5) Uani 1 1 d . . . . .
I3 I 0.60890(10) 0.34975(10) 0.6734(3) 0.0239(4) Uani 1 1 d . . . . .
I4 I 0.44674(12) 0.15276(11) 0.7506(3) 0.0324(5) Uani 1 1 d . . . . .
I5B I 0.5555(4) 0.1720(4) 0.6342(4) 0.0338(13) Uani 0.527(8) 1 d . . P C 1
I6B I 0.6261(4) 0.2000(4) 0.7608(4) 0.0350(12) Uani 0.473(8) 1 d . . P C 2
I7 I 0.69463(9) 0.33031(10) 1.0447(3) 0.0212(4) Uani 1 1 d . . . . .
I8 I 0.61792(10) 0.30960(11) 0.9226(3) 0.0259(5) Uani 1 1 d . . . . .
I9 I 0.65079(12) 0.14934(12) 1.0010(3) 0.0345(6) Uani 1 1 d . . . . .
I10B I 0.8014(11) 0.3679(8) 0.9266(8) 0.0272(17) Uani 0.434(6) 1 d . . P D 1
I11B I 0.8357(5) 0.2080(6) 1.0139(3) 0.0209(13) Uani 0.566(6) 1 d . U P D 2
I12B I 0.7581(2) 0.1822(3) 0.8899(3) 0.0398(11) Uani 0.566(6) 1 d . . P D 2
I13 I 0.58680(12) 0.64566(11) 0.6866(3) 0.0297(5) Uani 1 1 d . . . . .
I14 I 0.41127(12) 0.70849(11) 0.6711(3) 0.0287(5) Uani 1 1 d . . . . .
I15B I 0.4859(7) 0.6686(5) 0.7983(5) 0.0238(16) Uani 0.568(5) 1 d . . P A 1
I16B I 0.4495(5) 0.8687(5) 0.7528(4) 0.0378(14) Uani 0.432(5) 1 d . . P A 2
I17B I 0.5577(6) 0.8316(5) 0.6395(3) 0.0411(13) Uani 0.432(5) 1 d . . P A 2
I18B I 0.6347(3) 0.8157(3) 0.7585(3) 0.0336(9) Uani 0.432(5) 1 d . . P A 2
I19B I 0.7628(2) 0.8349(2) 0.8837(3) 0.0355(8) Uani 0.487(4) 1 d . . P B 1
I20B I 0.6205(8) 0.7204(6) 0.9101(5) 0.0162(15) Uani 0.513(4) 1 d . U P B 2
I21B I 0.6913(5) 0.6575(6) 1.0234(4) 0.0161(13) Uani 0.487(4) 1 d . U P B 1
I22B I 0.8110(9) 0.6453(9) 0.9168(5) 0.0229(18) Uani 0.487(4) 1 d . . P B 1
I23B I 0.8389(8) 0.7945(10) 1.0112(6) 0.029(2) Uani 0.487(4) 1 d . . P B 1
I24B I 0.6415(3) 0.8494(3) 1.0066(3) 0.0332(10) Uani 0.513(4) 1 d . . P B 2
N1 N 0.5782(8) 0.3466(10) 0.5373(7) 0.034(3) Uani 1 1 d DG . . . .
C1 C 0.5541(9) 0.3659(10) 0.5001(7) 0.034(3) Uani 1 1 d DG . . . .
H1 H 0.573719 0.396664 0.484464 0.041 Uiso 1 1 calc R U . . .
C2 C 0.5012(9) 0.3403(12) 0.4858(6) 0.034(3) Uani 1 1 d G . . . .
H2 H 0.484702 0.353484 0.460399 0.041 Uiso 1 1 calc R U . . .
C3 C 0.4724(8) 0.2953(11) 0.5087(7) 0.034(3) Uani 1 1 d G . . . .
H3 H 0.436259 0.277770 0.498926 0.041 Uiso 1 1 calc R U . . .
C4 C 0.4965(9) 0.2760(10) 0.5459(7) 0.034(3) Uani 1 1 d G . . . .
H4 H 0.476833 0.245236 0.561518 0.041 Uiso 1 1 calc R U . . .
C5 C 0.5494(9) 0.3016(11) 0.5602(6) 0.034(3) Uani 1 1 d DG . . . .
H5 H 0.565850 0.288416 0.585584 0.041 Uiso 1 1 calc R U . . .
N2 N 0.5872(8) 0.6649(9) 0.5513(6) 0.031(3) Uani 1 1 d DG . . . .
C14 C 0.5692(9) 0.6533(10) 0.5111(6) 0.031(3) Uani 1 1 d DG . . . .
H14 H 0.591155 0.625381 0.494530 0.038 Uiso 1 1 calc R U . . .
C15 C 0.5191(10) 0.6825(11) 0.4952(6) 0.031(3) Uani 1 1 d G . . . .
H15 H 0.506824 0.674575 0.467799 0.038 Uiso 1 1 calc R U . . .
C16 C 0.4871(8) 0.7233(10) 0.5195(7) 0.031(3) Uani 1 1 d G . . . .
H16 H 0.452814 0.743285 0.508648 0.038 Uiso 1 1 calc R U . . .
C17 C 0.5051(9) 0.7349(9) 0.5596(7) 0.031(3) Uani 1 1 d G . . . .
H17 H 0.483133 0.762801 0.576228 0.038 Uiso 1 1 calc R U . . .
C18 C 0.5552(9) 0.7057(10) 0.5755(6) 0.031(3) Uani 1 1 d DG . . . .
H18 H 0.567462 0.713606 0.602960 0.038 Uiso 1 1 calc R U . . .
N3 N 0.8232(18) -0.1560(19) 0.6410(14) 0.033(5) Uani 0.46(3) 1 d DG . P E 1
C19 C 0.798(2) -0.201(2) 0.6161(15) 0.033(5) Uani 0.46(3) 1 d DG U P E 1
H19 H 0.817145 -0.212207 0.591100 0.040 Uiso 0.46(3) 1 calc R U P E 1
C20 C 0.745(2) -0.229(2) 0.6278(17) 0.033(5) Uani 0.46(3) 1 d DG . P E 1
H20 H 0.728123 -0.260110 0.610728 0.040 Uiso 0.46(3) 1 calc R U P E 1
C21 C 0.7174(19) -0.213(2) 0.6643(17) 0.033(5) Uani 0.46(3) 1 d DG . P E 1
H21 H 0.681304 -0.232381 0.672284 0.040 Uiso 0.46(3) 1 calc R U P E 1
C22 C 0.743(2) -0.168(2) 0.6892(14) 0.033(5) Uani 0.46(3) 1 d DG . P E 1
H22 H 0.723507 -0.156747 0.714213 0.040 Uiso 0.46(3) 1 calc R U P E 1
C23 C 0.795(2) -0.140(2) 0.6776(13) 0.033(5) Uani 0.46(3) 1 d DG . P E 1
H23 H 0.812529 -0.108843 0.694585 0.040 Uiso 0.46(3) 1 calc R U P E 1
N4 N 0.830(2) 0.161(2) 0.6356(12) 0.023(4) Uani 0.46(3) 1 d DG . P E 1
C36 C 0.794(2) 0.193(2) 0.6084(12) 0.023(4) Uani 0.46(3) 1 d DG . P E 1
H36 H 0.804393 0.195739 0.580258 0.028 Uiso 0.46(3) 1 calc R U P E 1
C35 C 0.741(2) 0.220(2) 0.6226(14) 0.023(4) Uani 0.46(3) 1 d DG . P E 1
H35 H 0.716250 0.241135 0.604014 0.028 Uiso 0.46(3) 1 calc R U P E 1
C34 C 0.7257(18) 0.215(2) 0.6638(15) 0.023(4) Uani 0.46(3) 1 d DG . P E 1
H34 H 0.689954 0.233257 0.673429 0.028 Uiso 0.46(3) 1 calc R U P E 1
C33 C 0.762(2) 0.183(2) 0.6909(12) 0.023(4) Uani 0.46(3) 1 d DG . P E 1
H33 H 0.751800 0.179982 0.719088 0.028 Uiso 0.46(3) 1 calc R U P E 1
C32 C 0.815(2) 0.156(2) 0.6768(12) 0.023(4) Uani 0.46(3) 1 d DG . P E 1
H32 H 0.839943 0.134585 0.695333 0.028 Uiso 0.46(3) 1 calc R U P E 1
N5 N 0.7108(10) 0.3427(13) 0.7977(7) 0.049(5) Uani 1 1 d DG . . . .
C37 C 0.7461(11) 0.3077(14) 0.8239(6) 0.049(5) Uani 1 1 d DG . . . .
H37 H 0.735009 0.302983 0.851928 0.058 Uiso 1 1 calc R U . . .
C38 C 0.7975(11) 0.2796(14) 0.8091(7) 0.049(5) Uani 1 1 d G . . . .
H38 H 0.821535 0.255684 0.827050 0.058 Uiso 1 1 calc R U . . .
C39 C 0.8136(10) 0.2865(14) 0.7681(8) 0.049(5) Uani 1 1 d G . . . .
H39 H 0.848770 0.267293 0.758044 0.058 Uiso 1 1 calc R U . . .
C40 C 0.7784(11) 0.3215(15) 0.7419(6) 0.049(5) Uani 1 1 d G . . . .
H40 H 0.789479 0.326201 0.713915 0.058 Uiso 1 1 calc R U . . .
C41 C 0.7270(11) 0.3496(14) 0.7567(6) 0.049(5) Uani 1 1 d DG . . . .
H41 H 0.702953 0.373500 0.738792 0.058 Uiso 1 1 calc R U . . .
N6 N 0.7168(8) 0.6689(10) 0.7880(7) 0.044(4) Uani 1 1 d DG . . . .
C50 C 0.7379(10) 0.6627(11) 0.7480(7) 0.044(4) Uani 1 1 d DG . . . .
H50 H 0.715711 0.639603 0.728459 0.053 Uiso 1 1 calc R U . . .
C51 C 0.7913(11) 0.6902(12) 0.7366(7) 0.044(4) Uani 1 1 d G . . . .
H51 H 0.805685 0.685983 0.709247 0.053 Uiso 1 1 calc R U . . .
C52 C 0.8237(9) 0.7240(11) 0.7651(9) 0.044(4) Uani 1 1 d G . . . .
H52 H 0.860227 0.742791 0.757339 0.053 Uiso 1 1 calc R U . . .
C53 C 0.8027(10) 0.7302(11) 0.8051(8) 0.044(4) Uani 1 1 d G . . . .
H53 H 0.824795 0.753221 0.824644 0.053 Uiso 1 1 calc R U . . .
C54 C 0.7492(10) 0.7026(11) 0.8165(6) 0.044(4) Uani 1 1 d DG . . . .
H54 H 0.734820 0.706842 0.843857 0.053 Uiso 1 1 calc R U . . .
N7 N 0.5329(9) -0.1509(10) 0.8895(7) 0.046(4) Uani 1 1 d DG . . . .
C55 C 0.4945(10) -0.1834(11) 0.8640(6) 0.046(4) Uani 1 1 d DG . . . .
H55 H 0.502204 -0.185543 0.835273 0.055 Uiso 1 1 calc R U . . .
C56 C 0.4449(9) -0.2127(11) 0.8804(8) 0.046(4) Uani 1 1 d G . . . .
H56 H 0.418610 -0.234887 0.862959 0.055 Uiso 1 1 calc R U . . .
C57 C 0.4336(10) -0.2095(11) 0.9224(8) 0.046(4) Uani 1 1 d G . . . .
H57 H 0.399680 -0.229514 0.933608 0.055 Uiso 1 1 calc R U . . .
C58 C 0.4720(11) -0.1770(12) 0.9479(7) 0.046(4) Uani 1 1 d G . . . .
H58 H 0.464343 -0.174797 0.976570 0.055 Uiso 1 1 calc R U . . .
C59 C 0.5217(10) -0.1477(11) 0.9314(7) 0.046(4) Uani 1 1 d DG . . . .
H59 H 0.547937 -0.125452 0.948884 0.055 Uiso 1 1 calc R U . . .
N8 N 0.5370(8) 0.1718(10) 0.8854(6) 0.032(3) Uani 1 1 d DG . . . .
C68 C 0.5120(9) 0.1639(10) 0.9241(6) 0.032(3) Uani 1 1 d DG . . . .
H68 H 0.531925 0.139629 0.944077 0.038 Uiso 1 1 calc R U . . .
C69 C 0.4578(9) 0.1915(11) 0.9336(6) 0.032(3) Uani 1 1 d G . . . .
H69 H 0.440690 0.186128 0.960070 0.038 Uiso 1 1 calc R U . . .
C70 C 0.4286(8) 0.2271(11) 0.9044(7) 0.032(3) Uani 1 1 d G . . . .
H70 H 0.391598 0.245958 0.910854 0.038 Uiso 1 1 calc R U . . .
C71 C 0.4537(9) 0.2350(10) 0.8656(6) 0.032(3) Uani 1 1 d G . . . .
H71 H 0.433741 0.259290 0.845645 0.038 Uiso 1 1 calc R U . . .
C72 C 0.5079(9) 0.2074(11) 0.8561(5) 0.032(3) Uani 1 1 d DG . . . .
H72 H 0.524976 0.212791 0.829652 0.038 Uiso 1 1 calc R U . . .
N9 N 0.3954(7) 0.5216(9) 0.4782(6) 0.028(3) Uani 1 1 d DG . . . .
C73 C 0.4244(6) 0.4850(9) 0.4494(7) 0.028(3) Uani 1 1 d DG . . . .
H73 H 0.466748 0.484503 0.448302 0.034 Uiso 1 1 calc R U . . .
C74 C 0.3913(8) 0.4493(9) 0.4223(6) 0.028(3) Uani 1 1 d G . . . .
H74 H 0.411135 0.424347 0.402685 0.034 Uiso 1 1 calc R U . . .
C75 C 0.3293(8) 0.4501(9) 0.4240(6) 0.028(3) Uani 1 1 d G . . . .
H75 H 0.306755 0.425694 0.405503 0.034 Uiso 1 1 calc R U . . .
C76 C 0.3004(6) 0.4867(10) 0.4528(7) 0.028(3) Uani 1 1 d G . . . .
H76 H 0.257987 0.487197 0.453939 0.034 Uiso 1 1 calc R U . . .
C77 C 0.3334(7) 0.5224(9) 0.4799(6) 0.028(3) Uani 1 1 d G . . . .
H77 H 0.313599 0.547354 0.499556 0.034 Uiso 1 1 calc R U . . .
N10 N 0.4298(8) 0.4894(8) 0.7026(7) 0.027(3) Uani 1 1 d DG . . . .
C86 C 0.4326(8) 0.5442(8) 0.7244(7) 0.027(3) Uani 1 1 d DG . . . .
H86 H 0.466381 0.570179 0.721558 0.033 Uiso 1 1 calc R U . . .
C87 C 0.3861(9) 0.5608(8) 0.7503(7) 0.027(3) Uani 1 1 d G . . . .
H87 H 0.387986 0.598247 0.765218 0.033 Uiso 1 1 calc R U . . .
C88 C 0.3366(8) 0.5228(9) 0.7545(7) 0.027(3) Uani 1 1 d G . . . .
H88 H 0.304823 0.534160 0.772201 0.033 Uiso 1 1 calc R U . . .
C89 C 0.3338(8) 0.4680(8) 0.7327(7) 0.027(3) Uani 1 1 d G . . . .
H89 H 0.300054 0.442003 0.735524 0.033 Uiso 1 1 calc R U . . .
C90 C 0.3804(9) 0.4513(7) 0.7068(7) 0.027(3) Uani 1 1 d DG . . . .
H90 H 0.378449 0.413934 0.691863 0.033 Uiso 1 1 calc R U . . .
N12 N 0.653(2) 0.983(3) 0.7023(17) 0.074(8) Uani 0.5 1 d DG . P F 1
C104 C 0.591(2) 0.978(3) 0.703(2) 0.074(8) Uani 0.5 1 d DG . P F 1
H104 H 0.571420 0.949460 0.686102 0.089 Uiso 0.5 1 calc R U P F 1
C105 C 0.559(2) 1.016(3) 0.730(2) 0.074(8) Uani 0.5 1 d DG . P F 1
H105 H 0.516297 1.012510 0.730219 0.089 Uiso 0.5 1 calc R U P F 1
C106 C 0.588(3) 1.057(3) 0.755(2) 0.074(8) Uani 0.5 1 d DG . P F 1
H106 H 0.565359 1.083030 0.772613 0.089 Uiso 0.5 1 calc R U P F 1
C107 C 0.650(3) 1.062(3) 0.754(2) 0.074(8) Uani 0.5 1 d DG . P F 1
H107 H 0.669544 1.090501 0.770889 0.089 Uiso 0.5 1 calc R U P F 1
C108 C 0.682(2) 1.024(3) 0.7275(19) 0.074(8) Uani 0.5 1 d DG . P F 1
H108 H 0.724668 1.027452 0.726771 0.089 Uiso 0.5 1 calc R U P F 1
C7 C 0.6368(10) 0.4396(5) 0.5540(7) 0.024(3) Uani 1 1 d DG . . . .
C8 C 0.6722(10) 0.4739(6) 0.5275(6) 0.024(3) Uani 1 1 d DG . . . .
H8 H 0.695158 0.453947 0.506895 0.029 Uiso 1 1 calc R U . . .
C9 C 0.6742(10) 0.5373(6) 0.5312(7) 0.024(3) Uani 1 1 d DG . . . .
H9 H 0.698417 0.560773 0.513111 0.029 Uiso 1 1 calc R U . . .
C10 C 0.6406(10) 0.5665(5) 0.5614(7) 0.024(3) Uani 1 1 d DG . . . .
C11 C 0.6051(11) 0.5322(6) 0.5878(7) 0.024(3) Uani 1 1 d DG . . . .
H11 H 0.582226 0.552175 0.608445 0.029 Uiso 1 1 calc R U . . .
C12 C 0.6032(11) 0.4688(6) 0.5841(7) 0.024(3) Uani 1 1 d DG . . . .
H12 H 0.578966 0.445348 0.602230 0.029 Uiso 1 1 calc R U . . .
C29 C 0.866(2) 0.0301(16) 0.5915(12) 0.029(5) Uani 0.46(3) 1 d DG . P E 1
H29 H 0.853008 0.050137 0.567234 0.035 Uiso 0.46(3) 1 calc R U P E 1
C30 C 0.865(2) -0.0335(16) 0.5941(11) 0.029(5) Uani 0.46(3) 1 d DG . P E 1
H30 H 0.850477 -0.056921 0.571519 0.035 Uiso 0.46(3) 1 calc R U P E 1
C25 C 0.884(2) -0.0627(13) 0.6296(12) 0.029(5) Uani 0.46(3) 1 d DG . P E 1
C26 C 0.905(2) -0.0284(15) 0.6625(12) 0.029(5) Uani 0.46(3) 1 d DG . P E 1
H26 H 0.918517 -0.048354 0.686821 0.035 Uiso 0.46(3) 1 calc R U P E 1
C27 C 0.907(2) 0.0352(14) 0.6600(12) 0.029(5) Uani 0.46(3) 1 d DG . P E 1
H27 H 0.921049 0.058704 0.682537 0.035 Uiso 0.46(3) 1 calc R U P E 1
C28 C 0.887(2) 0.0645(12) 0.6245(13) 0.029(5) Uani 0.46(3) 1 d DG . P E 1
C43 C 0.6598(13) 0.4462(9) 0.8092(9) 0.055(5) Uani 1 1 d DG . . . .
C44 C 0.7043(12) 0.4807(11) 0.8280(9) 0.055(5) Uani 1 1 d DG . . . .
H44 H 0.734006 0.461030 0.844066 0.067 Uiso 1 1 calc R U . . .
C45 C 0.7053(12) 0.5441(11) 0.8232(9) 0.055(5) Uani 1 1 d DG . . . .
H45 H 0.735642 0.567627 0.836040 0.067 Uiso 1 1 calc R U . . .
C46 C 0.6618(13) 0.5729(9) 0.7996(9) 0.055(5) Uani 1 1 d DG . . . .
C47 C 0.6173(13) 0.5384(10) 0.7808(9) 0.055(5) Uani 1 1 d DG . . . .
H47 H 0.587567 0.558079 0.764722 0.067 Uiso 1 1 calc R U . . .
C48 C 0.6163(13) 0.4751(10) 0.7856(9) 0.055(5) Uani 1 1 d DG . . . .
H48 H 0.585930 0.451482 0.772748 0.067 Uiso 1 1 calc R U . . .
C61 C 0.5865(10) -0.0549(6) 0.8767(9) 0.035(4) Uani 1 1 d DG . . . .
C62 C 0.6303(10) -0.0241(7) 0.8988(9) 0.035(4) Uani 1 1 d DG . . . .
H62 H 0.659422 -0.046511 0.913757 0.042 Uiso 1 1 calc R U . . .
C63 C 0.6315(10) 0.0396(7) 0.8990(9) 0.035(4) Uani 1 1 d DG . . . .
H63 H 0.661419 0.060748 0.914055 0.042 Uiso 1 1 calc R U . . .
C64 C 0.5889(10) 0.0725(6) 0.8770(9) 0.035(4) Uani 1 1 d DG . . . .
C65 C 0.5451(9) 0.0416(8) 0.8549(9) 0.035(4) Uani 1 1 d DG . . . .
H65 H 0.515982 0.064064 0.839964 0.042 Uiso 1 1 calc R U . . .
C66 C 0.5439(9) -0.0221(8) 0.8548(9) 0.035(4) Uani 1 1 d DG . . . .
H66 H 0.513984 -0.043196 0.839665 0.042 Uiso 1 1 calc R U . . .
C79 C 0.4319(10) 0.5345(6) 0.5504(5) 0.019(3) Uani 1 1 d DG . . . .
C80 C 0.4337(10) 0.4720(6) 0.5587(5) 0.019(3) Uani 1 1 d DG . . . .
H80 H 0.425479 0.443325 0.537487 0.023 Uiso 1 1 calc R U . . .
C81 C 0.4476(10) 0.4515(5) 0.5980(5) 0.019(3) Uani 1 1 d DG . . . .
H81 H 0.448857 0.408789 0.603659 0.023 Uiso 1 1 calc R U . . .
C82 C 0.4597(10) 0.4935(7) 0.6291(5) 0.019(3) Uani 1 1 d DG . . . .
C83 C 0.4579(10) 0.5560(6) 0.6208(5) 0.019(3) Uani 1 1 d DG . . . .
H83 H 0.466186 0.584675 0.642027 0.023 Uiso 1 1 calc R U . . .
C84 C 0.4440(9) 0.5765(5) 0.5815(5) 0.019(3) Uani 1 1 d DG . . . .
H84 H 0.442809 0.619212 0.575854 0.023 Uiso 1 1 calc R U . . .
C92 C 0.629(2) 0.9340(19) 0.4394(17) 0.048(6) Uani 0.5 1 d DG . P F 1
H92 H 0.628366 0.893810 0.428159 0.058 Uiso 0.5 1 calc R U P F 1
C91 C 0.6765(19) 0.9517(18) 0.4644(16) 0.048(6) Uani 0.5 1 d DG . P F 1
H91 H 0.707832 0.923684 0.470338 0.058 Uiso 0.5 1 calc R U P F 1
N11 N 0.6780(19) 1.0105(19) 0.4809(14) 0.048(6) Uani 0.5 1 d DG . P F 1
C95 C 0.632(2) 1.0516(18) 0.4723(16) 0.048(6) Uani 0.5 1 d DG . P F 1
H95 H 0.633161 1.091795 0.483506 0.058 Uiso 0.5 1 calc R U P F 1
C94 C 0.5850(19) 1.034(2) 0.4472(17) 0.048(6) Uani 0.5 1 d DG . P F 1
H94 H 0.553694 1.061922 0.441327 0.058 Uiso 0.5 1 calc R U P F 1
C93 C 0.5836(19) 0.975(2) 0.4308(16) 0.048(6) Uani 0.5 1 d DG . P F 1
H93 H 0.551296 0.962930 0.413654 0.058 Uiso 0.5 1 calc R U P F 1
C102 C 0.709(3) 0.947(2) 0.5586(11) 0.060(8) Uani 0.5 1 d DG . P F 1
H102 H 0.713881 0.918278 0.536848 0.072 Uiso 0.5 1 calc R U P F 1
C97 C 0.713(3) 1.009(2) 0.5510(11) 0.060(8) Uani 0.5 1 d DG . P F 1
C98 C 0.705(3) 1.0510(18) 0.5829(13) 0.060(8) Uani 0.5 1 d DG . P F 1
H98 H 0.708079 1.093750 0.577640 0.072 Uiso 0.5 1 calc R U P F 1
C99 C 0.693(3) 1.0302(19) 0.6224(13) 0.060(8) Uani 0.5 1 d DG . P F 1
H99 H 0.687558 1.058654 0.644128 0.072 Uiso 0.5 1 calc R U P F 1
C100 C 0.689(3) 0.968(2) 0.6300(11) 0.060(8) Uani 0.5 1 d DG . P F 1
C101 C 0.696(3) 0.9259(18) 0.5981(13) 0.060(8) Uani 0.5 1 d DG . P F 1
H101 H 0.693360 0.883182 0.603337 0.072 Uiso 0.5 1 calc R U P F 1
C6 C 0.6386(8) 0.3699(7) 0.5509(8) 0.020(5) Uani 1 1 d D U . . .
H6A H 0.669452 0.357380 0.530754 0.024 Uiso 1 1 calc R U . . .
H6B H 0.649058 0.352109 0.577901 0.024 Uiso 1 1 calc R U . . .
C13 C 0.6446(9) 0.6358(7) 0.5668(8) 0.020(5) Uani 1 1 d D U . . .
H13A H 0.650365 0.645910 0.596204 0.024 Uiso 1 1 calc R U . . .
H13B H 0.679060 0.652049 0.551189 0.024 Uiso 1 1 calc R U . . .
C24 C 0.8858(17) -0.1326(13) 0.6315(17) 0.028(7) Uani 0.46(3) 1 d D . P E 1
H24A H 0.899604 -0.149409 0.604894 0.033 Uiso 0.46(3) 1 calc R U P E 1
H24B H 0.913870 -0.146099 0.653196 0.033 Uiso 0.46(3) 1 calc R U P E 1
C31 C 0.889(2) 0.1343(13) 0.6212(17) 0.028(7) Uani 0.46(3) 1 d D . P E 1
H31A H 0.922399 0.150405 0.638339 0.033 Uiso 0.46(3) 1 calc R U P E 1
H31B H 0.896998 0.146386 0.592305 0.033 Uiso 0.46(3) 1 calc R U P E 1
C42 C 0.6569(11) 0.3769(9) 0.8144(9) 0.043(7) Uani 1 1 d D . . . .
H42A H 0.652688 0.367455 0.844024 0.052 Uiso 1 1 calc R U . . .
H42B H 0.620632 0.361555 0.800325 0.052 Uiso 1 1 calc R U . . .
C49 C 0.6562(10) 0.6425(9) 0.7990(10) 0.043(7) Uani 1 1 d D . . . .
H49A H 0.626135 0.655212 0.778373 0.052 Uiso 1 1 calc R U . . .
H49B H 0.643457 0.657678 0.826258 0.052 Uiso 1 1 calc R U . . .
C60 C 0.5904(11) -0.1243(8) 0.8723(10) 0.051(9) Uani 1 1 d D . . . .
H60A H 0.595069 -0.135757 0.843048 0.061 Uiso 1 1 calc R U . . .
H60B H 0.625184 -0.140225 0.887793 0.061 Uiso 1 1 calc R U . . .
C67 C 0.5962(9) 0.1419(8) 0.8748(11) 0.051(9) Uani 1 1 d D . . . .
H67A H 0.627355 0.155413 0.894346 0.061 Uiso 1 1 calc R U . . .
H67B H 0.608679 0.154009 0.846719 0.061 Uiso 1 1 calc R U . . .
C78 C 0.4337(12) 0.5642(9) 0.5036(5) 0.025(5) Uani 1 1 d D . . . .
H78A H 0.417110 0.606279 0.503552 0.030 Uiso 1 1 calc R U . . .
H78B H 0.475047 0.565477 0.492940 0.030 Uiso 1 1 calc R U . . .
C85 C 0.4775(9) 0.4714(10) 0.6718(5) 0.025(5) Uani 1 1 d D . . . .
H85A H 0.482322 0.426315 0.671620 0.030 Uiso 1 1 calc R U . . .
H85B H 0.516140 0.489994 0.679729 0.030 Uiso 1 1 calc R U . . .
C96 C 0.730(2) 1.031(3) 0.5079(11) 0.074(8) Uani 0.5 1 d D . P F 1
H96A H 0.734941 1.075752 0.507106 0.089 Uiso 0.5 1 calc R U P F 1
H96B H 0.767666 1.011144 0.498862 0.089 Uiso 0.5 1 calc R U P F 1
C103 C 0.690(3) 0.942(2) 0.6737(12) 0.074(8) Uani 0.5 1 d D . P F 1
H10A H 0.674111 0.899977 0.673955 0.089 Uiso 0.5 1 calc R U P F 1
H10B H 0.731971 0.940798 0.683564 0.089 Uiso 0.5 1 calc R U P F 1
O201 O 0.4423(9) 0.4756(9) 0.9597(7) 0.057(5) Uani 1 1 d D . . . .
N201 N 0.4263(7) 0.4655(6) 0.8918(7) 0.057(5) Uani 1 1 d D . . . .
C201 C 0.4128(8) 0.4870(6) 0.9298(7) 0.057(5) Uani 1 1 d D . . . .
H201 H 0.378484 0.512166 0.932972 0.069 Uiso 1 1 calc R U . . .
C202 C 0.4769(12) 0.4265(13) 0.8815(11) 0.057(5) Uani 1 1 d D . . . .
H20B H 0.476435 0.417616 0.851941 0.086 Uiso 1 1 calc R U . . .
H20C H 0.514130 0.447691 0.888544 0.086 Uiso 1 1 calc R U . . .
H20D H 0.474270 0.388108 0.896956 0.086 Uiso 1 1 calc R U . . .
C203 C 0.3889(13) 0.4808(13) 0.8567(9) 0.057(5) Uani 1 1 d D . . . .
H20E H 0.405247 0.461542 0.831895 0.086 Uiso 1 1 calc R U . . .
H20F H 0.348290 0.465833 0.861455 0.086 Uiso 1 1 calc R U . . .
H20G H 0.388149 0.525417 0.853042 0.086 Uiso 1 1 calc R U . . .
O211 O 0.7478(9) 0.6175(10) 0.6586(5) 0.051(4) Uani 1 1 d D . . . .
N211 N 0.7606(6) 0.5191(9) 0.6406(4) 0.051(4) Uani 1 1 d D . . . .
C211 C 0.7727(7) 0.5798(9) 0.6381(4) 0.051(4) Uani 1 1 d D . . . .
H211 H 0.802273 0.593129 0.619178 0.062 Uiso 1 1 calc R U . . .
C212 C 0.7881(12) 0.4701(12) 0.6173(8) 0.051(4) Uani 1 1 d D . . . .
H21B H 0.770663 0.430754 0.625517 0.077 Uiso 1 1 calc R U . . .
H21C H 0.781127 0.476805 0.587904 0.077 Uiso 1 1 calc R U . . .
H21D H 0.831162 0.469553 0.622682 0.077 Uiso 1 1 calc R U . . .
C213 C 0.7155(12) 0.4966(15) 0.6693(9) 0.051(4) Uani 1 1 d D . . . .
H21E H 0.712675 0.451843 0.667047 0.077 Uiso 1 1 calc R U . . .
H21F H 0.726865 0.507714 0.697400 0.077 Uiso 1 1 calc R U . . .
H21G H 0.676829 0.514966 0.662622 0.077 Uiso 1 1 calc R U . . .
O221 O 0.5106(9) -0.1137(15) 0.5078(7) 0.056(7) Uani 0.63(3) 1 d D . P G 1
N221 N 0.5154(6) -0.0289(12) 0.5470(6) 0.056(7) Uani 0.63(3) 1 d D . P G 1
C221 C 0.5279(7) -0.0885(12) 0.5385(6) 0.056(7) Uani 0.63(3) 1 d D . P G 1
H221 H 0.551117 -0.111238 0.557592 0.068 Uiso 0.63(3) 1 calc R U P G 1
C222 C 0.5339(14) 0.0056(18) 0.5828(10) 0.056(7) Uani 0.63(3) 1 d D . P G 1
H22B H 0.535724 -0.021420 0.606870 0.084 Uiso 0.63(3) 1 d R U P G 1
H22C H 0.505034 0.038490 0.587870 0.084 Uiso 0.63(3) 1 d R U P G 1
H22D H 0.573434 0.023460 0.577891 0.084 Uiso 0.63(3) 1 d R U P G 1
C223 C 0.4797(15) 0.0049(19) 0.5172(12) 0.056(7) Uani 0.63(3) 1 d D . P G 1
H22E H 0.505526 0.029715 0.499495 0.084 Uiso 0.63(3) 1 d R U P G 1
H22F H 0.451646 0.031605 0.531774 0.084 Uiso 0.63(3) 1 d R U P G 1
H22G H 0.457476 -0.024555 0.500385 0.084 Uiso 0.63(3) 1 d R U P G 1
O231 O 0.3119(12) 0.0193(12) 0.7220(9) 0.098(12) Uani 0.67(3) 1 d D . P H 1
N231 N 0.3302(8) 0.0407(8) 0.7886(8) 0.098(12) Uani 0.67(3) 1 d D . P H 1
C231 C 0.3406(8) 0.0113(8) 0.7527(8) 0.098(12) Uani 0.67(3) 1 d D . P H 1
H231 H 0.372367 -0.017510 0.751782 0.117 Uiso 0.67(3) 1 calc R U P H 1
C232 C 0.3618(17) 0.0345(18) 0.8273(9) 0.098(12) Uani 0.67(3) 1 d D . P H 1
H23B H 0.335400 0.016234 0.848004 0.146 Uiso 0.67(3) 1 d R U P H 1
H23C H 0.374860 0.075064 0.836764 0.146 Uiso 0.67(3) 1 d R U P H 1
H23D H 0.396710 0.008144 0.823344 0.146 Uiso 0.67(3) 1 d R U P H 1
C233 C 0.2822(15) 0.0851(16) 0.7919(16) 0.098(12) Uani 0.67(3) 1 d D . P H 1
H23E H 0.297826 0.126881 0.789021 0.146 Uiso 0.67(3) 1 d R U P H 1
H23F H 0.263085 0.080671 0.818801 0.146 Uiso 0.67(3) 1 d R U P H 1
H23G H 0.252806 0.077341 0.770171 0.146 Uiso 0.67(3) 1 d R U P H 1
I16A I 0.4340(4) 0.8553(3) 0.7640(3) 0.0378(14) Uani 0.568(5) 1 d . . P A 1
I18A I 0.6239(2) 0.7947(2) 0.7727(3) 0.0336(9) Uani 0.568(5) 1 d . . P A 1
I12A I 0.7682(3) 0.1590(4) 0.9052(4) 0.0398(11) Uani 0.434(6) 1 d . . P D 1
I5A I 0.5711(4) 0.1627(5) 0.6461(4) 0.0338(13) Uani 0.473(8) 1 d . . P C 2
I19A I 0.7669(2) 0.8546(2) 0.9063(3) 0.0355(8) Uani 0.513(4) 1 d . . P B 2
I24A I 0.6642(3) 0.8554(3) 0.9945(3) 0.0332(10) Uani 0.487(4) 1 d . . P B 1
I17A I 0.5563(4) 0.8386(4) 0.6562(3) 0.0411(13) Uani 0.568(5) 1 d . . P A 1
I6A I 0.6297(4) 0.2222(3) 0.7702(4) 0.0350(12) Uani 0.527(8) 1 d . . P C 1
I23A I 0.8276(8) 0.7917(9) 1.0215(6) 0.029(2) Uani 0.513(4) 1 d . . P B 2
I15A I 0.4916(10) 0.6829(8) 0.7926(7) 0.0238(16) Uani 0.432(5) 1 d . . P A 2
I22A I 0.8041(8) 0.6532(8) 0.9269(5) 0.0229(18) Uani 0.513(4) 1 d . . P B 2
Bi4A Bi 0.7249(2) 0.7534(3) 0.9669(3) 0.0192(7) Uani 0.513(4) 1 d . U P B 2
I21A I 0.6824(5) 0.6633(5) 1.0323(4) 0.0161(13) Uani 0.513(4) 1 d . U P B 2
I20A I 0.6239(8) 0.7096(6) 0.9044(5) 0.0162(15) Uani 0.487(4) 1 d . U P B 1
I10A I 0.8069(8) 0.3537(6) 0.9321(6) 0.0272(17) Uani 0.566(6) 1 d . . P D 2
Bi3A Bi 0.5221(6) 0.7609(5) 0.7160(4) 0.0248(10) Uani 0.432(5) 1 d . . P A 2
I11A I 0.8322(7) 0.2048(8) 1.0247(4) 0.0209(13) Uani 0.434(6) 1 d . U P D 1
C24A C 0.3950(18) 0.1361(15) 0.6128(18) 0.028(7) Uani 0.54(3) 1 d D U P E 2
H24C H 0.430054 0.152621 0.627629 0.033 Uiso 0.54(3) 1 calc R U P E 2
H24D H 0.399892 0.145431 0.583170 0.033 Uiso 0.54(3) 1 calc R U P E 2
N3A N 0.3389(16) 0.1658(17) 0.6287(13) 0.033(5) Uani 0.54(3) 1 d DG . P E 2
C19A C 0.3082(19) 0.2064(19) 0.6033(12) 0.033(5) Uani 0.54(3) 1 d DG . P E 2
H19A H 0.321555 0.213219 0.575985 0.040 Uiso 0.54(3) 1 calc R U P E 2
C20A C 0.2581(18) 0.2369(19) 0.6180(14) 0.033(5) Uani 0.54(3) 1 d DG . P E 2
H20A H 0.237167 0.264603 0.600702 0.040 Uiso 0.54(3) 1 calc R U P E 2
C21A C 0.2386(17) 0.2269(19) 0.6580(14) 0.033(5) Uani 0.54(3) 1 d DG . P E 2
H21A H 0.204364 0.247724 0.668051 0.040 Uiso 0.54(3) 1 calc R U P E 2
C22A C 0.269(2) 0.186(2) 0.6833(11) 0.033(5) Uani 0.54(3) 1 d DG . P E 2
H22A H 0.255949 0.179461 0.710684 0.040 Uiso 0.54(3) 1 calc R U P E 2
C23A C 0.3194(18) 0.1558(18) 0.6687(12) 0.033(5) Uani 0.54(3) 1 d DG . P E 2
H23A H 0.340338 0.128077 0.685968 0.040 Uiso 0.54(3) 1 calc R U P E 2
C29A C 0.3514(19) -0.0309(15) 0.5989(15) 0.029(5) Uani 0.54(3) 1 d DG . P E 2
H29A H 0.324059 -0.054395 0.583099 0.035 Uiso 0.54(3) 1 calc R U P E 2
C30A C 0.3515(18) 0.0327(15) 0.5958(14) 0.029(5) Uani 0.54(3) 1 d DG . P E 2
H30A H 0.324238 0.052593 0.577798 0.035 Uiso 0.54(3) 1 calc R U P E 2
C25A C 0.3914(17) 0.0671(11) 0.6189(14) 0.029(5) Uani 0.54(3) 1 d DG . P E 2
C26A C 0.4313(18) 0.0380(14) 0.6452(14) 0.029(5) Uani 0.54(3) 1 d DG . P E 2
H26A H 0.458559 0.061534 0.661061 0.035 Uiso 0.54(3) 1 calc R U P E 2
C27A C 0.4312(17) -0.0256(14) 0.6484(14) 0.029(5) Uani 0.54(3) 1 d DG . P E 2
H27A H 0.458381 -0.045454 0.666363 0.035 Uiso 0.54(3) 1 calc R U P E 2
C28A C 0.3912(18) -0.0600(11) 0.6252(14) 0.029(5) Uani 0.54(3) 1 d DG . P E 2
C31A C 0.3915(19) -0.1299(15) 0.6267(18) 0.028(7) Uani 0.54(3) 1 d D U P E 2
H31C H 0.399303 -0.146339 0.598857 0.033 Uiso 0.54(3) 1 calc R U P E 2
H31D H 0.423939 -0.144047 0.645085 0.033 Uiso 0.54(3) 1 calc R U P E 2
N4A N 0.3330(18) -0.1537(17) 0.6420(12) 0.023(4) Uani 0.54(3) 1 d DG . P E 2
C36A C 0.298(2) -0.1929(18) 0.6188(11) 0.023(4) Uani 0.54(3) 1 d DG . P E 2
H36A H 0.308864 -0.203098 0.591515 0.028 Uiso 0.54(3) 1 calc R U P E 2
C35A C 0.2455(18) -0.2172(18) 0.6355(13) 0.023(4) Uani 0.54(3) 1 d DG . P E 2
H35A H 0.221344 -0.243966 0.619654 0.028 Uiso 0.54(3) 1 calc R U P E 2
C34A C 0.2290(15) -0.2022(18) 0.6755(13) 0.023(4) Uani 0.54(3) 1 d DG . P E 2
H34A H 0.193447 -0.218800 0.686888 0.028 Uiso 0.54(3) 1 calc R U P E 2
C33A C 0.2644(18) -0.1630(19) 0.6987(10) 0.023(4) Uani 0.54(3) 1 d DG . P E 2
H33A H 0.253069 -0.152767 0.725984 0.028 Uiso 0.54(3) 1 calc R U P E 2
C32A C 0.3164(18) -0.1387(18) 0.6820(11) 0.023(4) Uani 0.54(3) 1 d DG U P E 2
H32A H 0.340590 -0.111898 0.697845 0.028 Uiso 0.54(3) 1 calc R U P E 2
C109 C 0.715(3) 0.939(2) 0.5757(14) 0.060(8) Uani 0.5 1 d DG . P I 2
H109 H 0.719140 0.898919 0.564905 0.072 Uiso 0.5 1 calc R U P I 2
C97A C 0.715(3) 0.989(3) 0.5494(11) 0.060(8) Uani 0.5 1 d DG . P I 2
C98A C 0.710(3) 1.048(2) 0.5653(14) 0.060(8) Uani 0.5 1 d DG . P I 2
H98A H 0.709893 1.082625 0.547304 0.072 Uiso 0.5 1 calc R U P I 2
C99A C 0.704(3) 1.057(2) 0.6074(15) 0.060(8) Uani 0.5 1 d DG . P I 2
H99A H 0.700021 1.097219 0.618241 0.072 Uiso 0.5 1 calc R U P I 2
C1F C 0.704(3) 1.007(3) 0.6337(11) 0.060(8) Uani 0.5 1 d DG . P I 2
C1H C 0.709(3) 0.948(2) 0.6179(13) 0.060(8) Uani 0.5 1 d DG . P I 2
H1H H 0.709268 0.913513 0.635844 0.072 Uiso 0.5 1 calc R U P I 2
N12A N 0.654(2) 1.005(2) 0.7019(17) 0.074(8) Uani 0.5 1 d DG . P I 2
C1A C 0.638(3) 0.954(2) 0.7246(19) 0.074(8) Uani 0.5 1 d DG . P I 2
H1A H 0.665314 0.921890 0.728893 0.089 Uiso 0.5 1 calc R U P I 2
C1D C 0.580(3) 0.950(3) 0.741(2) 0.074(8) Uani 0.5 1 d DG . P I 2
H1D H 0.569137 0.915188 0.756615 0.089 Uiso 0.5 1 calc R U P I 2
C1G C 0.540(2) 0.997(3) 0.735(2) 0.074(8) Uani 0.5 1 d DG . P I 2
H1G H 0.500717 0.994709 0.746042 0.089 Uiso 0.5 1 calc R U P I 2
C1E C 0.556(2) 1.049(3) 0.712(2) 0.074(8) Uani 0.5 1 d DG . P I 2
H1E H 0.528473 1.080932 0.707746 0.089 Uiso 0.5 1 calc R U P I 2
C1B C 0.613(3) 1.053(2) 0.6956(18) 0.074(8) Uani 0.5 1 d DG . P I 2
H1B H 0.624650 1.087635 0.680023 0.089 Uiso 0.5 1 calc R U P I 2
C1C C 0.714(2) 1.011(3) 0.6801(13) 0.074(8) Uani 0.5 1 d D . P I 2
H1CA H 0.741195 0.978293 0.689273 0.089 Uiso 0.5 1 calc R U P I 2
H1CB H 0.732530 1.051268 0.686925 0.089 Uiso 0.5 1 calc R U P I 2
C96A C 0.737(2) 0.976(3) 0.5060(13) 0.074(8) Uani 0.5 1 d D . P I 2
H96C H 0.772625 1.001366 0.499198 0.089 Uiso 0.5 1 calc R U P I 2
H96D H 0.748147 0.932128 0.502996 0.089 Uiso 0.5 1 calc R U P I 2
C92A C 0.5923(19) 0.965(2) 0.4460(17) 0.048(6) Uani 0.5 1 d DG . P I 2
H92A H 0.559790 0.937102 0.442763 0.058 Uiso 0.5 1 calc R U P I 2
C91A C 0.637(2) 0.952(2) 0.4741(16) 0.048(6) Uani 0.5 1 d DG . P I 2
H91A H 0.635471 0.915515 0.490189 0.058 Uiso 0.5 1 calc R U P I 2
N11A N 0.685(2) 0.992(2) 0.4788(14) 0.048(6) Uani 0.5 1 d DG . P I 2
C95A C 0.687(2) 1.045(2) 0.4554(17) 0.048(6) Uani 0.5 1 d DG . P I 2
H95A H 0.719843 1.072990 0.458584 0.058 Uiso 0.5 1 calc R U P I 2
C94A C 0.642(2) 1.058(2) 0.4272(16) 0.048(6) Uani 0.5 1 d DG . P I 2
H94A H 0.644162 1.094579 0.411159 0.058 Uiso 0.5 1 calc R U P I 2
C93A C 0.595(2) 1.018(3) 0.4225(16) 0.048(6) Uani 0.5 1 d DG . P I 2
H93A H 0.564136 1.026636 0.403247 0.058 Uiso 0.5 1 calc R U P I 2
O2 O 0.566(4) 0.001(3) 0.588(2) 0.056(7) Uani 0.37(3) 1 d D . P G 2
C110 C 0.561(4) 0.055(3) 0.579(3) 0.056(7) Uani 0.37(3) 1 d D . P G 2
H110 H 0.582140 0.087209 0.592301 0.068 Uiso 0.37(3) 1 calc R U P G 2
N13 N 0.522(4) 0.066(3) 0.547(2) 0.056(7) Uani 0.37(3) 1 d D . P G 2
C1I C 0.497(5) 0.008(4) 0.533(3) 0.056(7) Uani 0.37(3) 1 d D . P G 2
H1IA H 0.509830 -0.025358 0.550734 0.084 Uiso 0.37(3) 1 d R U P G 2
H1IB H 0.510250 0.000082 0.504604 0.084 Uiso 0.37(3) 1 d R U P G 2
H1IC H 0.453060 0.010722 0.533214 0.084 Uiso 0.37(3) 1 d R U P G 2
C1J C 0.495(5) 0.121(4) 0.533(3) 0.056(7) Uani 0.37(3) 1 d D . P G 2
H1JA H 0.467210 0.111822 0.509931 0.084 Uiso 0.37(3) 1 d R U P G 2
H1JB H 0.525680 0.149232 0.522941 0.084 Uiso 0.37(3) 1 d R U P G 2
H1JC H 0.472400 0.140192 0.555151 0.084 Uiso 0.37(3) 1 d R U P G 2
C111 C 0.288(6) -0.088(5) 0.790(4) 0.098(12) Uani 0.33(3) 1 d D . P H 2
H111 H 0.303484 -0.125131 0.801735 0.117 Uiso 0.33(3) 1 calc R U P H 2
O1 O 0.255(5) -0.090(6) 0.761(3) 0.098(12) Uani 0.33(3) 1 d D . P H 2
N14 N 0.302(4) -0.032(5) 0.807(3) 0.098(12) Uani 0.33(3) 1 d D . P H 2
C1K C 0.251(6) 0.009(7) 0.812(4) 0.098(12) Uani 0.33(3) 1 d D . P H 2
H1KA H 0.214102 -0.014164 0.811371 0.146 Uiso 0.33(3) 1 d R U P H 2
H1KB H 0.251832 0.039326 0.789951 0.146 Uiso 0.33(3) 1 d R U P H 2
H1KC H 0.254492 0.030496 0.838761 0.146 Uiso 0.33(3) 1 d R U P H 2
C1L C 0.342(6) -0.023(8) 0.842(4) 0.098(12) Uani 0.33(3) 1 d D . P H 2
H1LA H 0.380528 -0.007150 0.832000 0.146 Uiso 0.33(3) 1 d R U P H 2
H1LB H 0.348228 -0.061970 0.855980 0.146 Uiso 0.33(3) 1 d R U P H 2
H1LC H 0.323798 0.006660 0.860450 0.146 Uiso 0.33(3) 1 d R U P H 2

loop_
_atom_site_aniso_label
_atom_site_aniso_U_11
_atom_site_aniso_U_22
_atom_site_aniso_U_33
_atom_site_aniso_U_23
_atom_site_aniso_U_13
_atom_site_aniso_U_12
Bi1 0.0325(7) 0.0228(6) 0.0276(7) 0.0032(5) 0.0116(5) -0.0047(5)
Bi2 0.0153(5) 0.0268(7) 0.0324(7) -0.0056(6) 0.0006(5) -0.0050(5)
Bi3B 0.045(2) 0.015(2) 0.014(3) 0.0018(18) -0.004(2) 0.0015(16)
Bi4B 0.0181(13) 0.0178(10) 0.0218(18) -0.0002(13) 0.0011(13) -0.0031(9)
I1 0.0309(12) 0.0220(11) 0.0231(10) -0.0024(9) 0.0067(9) -0.0020(9)
I2 0.0281(11) 0.0311(11) 0.0191(10) -0.0015(9) 0.0014(8) 0.0007(9)
I3 0.0182(10) 0.0239(10) 0.0294(11) 0.0020(9) 0.0050(8) -0.0006(8)
I4 0.0417(14) 0.0235(11) 0.0320(12) 0.0033(10) 0.0071(10) -0.0085(10)
I5B 0.036(4) 0.034(3) 0.032(4) -0.005(3) 0.004(2) 0.004(2)
I6B 0.0381(19) 0.028(4) 0.039(4) 0.010(3) 0.001(2) -0.003(3)
I7 0.0172(9) 0.0170(9) 0.0295(11) 0.0010(8) -0.0002(8) 0.0032(7)
I8 0.0179(10) 0.0343(12) 0.0255(10) 0.0034(9) -0.0011(8) -0.0019(8)
I9 0.0337(13) 0.0289(12) 0.0408(13) 0.0052(10) -0.0101(10) -0.0075(10)
I10B 0.027(3) 0.028(6) 0.027(4) 0.017(3) -0.005(3) -0.009(4)
I11B 0.0175(16) 0.0191(15) 0.026(4) 0.002(3) 0.004(3) -0.0012(12)
I12B 0.033(2) 0.038(3) 0.049(3) -0.012(2) 0.004(2) 0.005(2)
I13 0.0394(13) 0.0258(11) 0.0238(11) -0.0035(9) 0.0009(9) 0.0067(10)
I14 0.0375(13) 0.0240(11) 0.0246(11) -0.0044(9) -0.0032(10) 0.0025(9)
I15B 0.030(3) 0.024(5) 0.018(4) 0.003(3) 0.003(3) -0.004(4)
I16B 0.048(4) 0.024(3) 0.041(4) -0.007(2) -0.004(3) 0.006(2)
I17B 0.0496(19) 0.040(2) 0.034(4) 0.011(3) -0.013(4) -0.0095(17)
I18B 0.043(2) 0.020(2) 0.038(3) -0.0027(16) -0.0002(19) -0.0029(18)
I19B 0.0364(18) 0.026(2) 0.044(2) 0.0066(16) 0.001(2) -0.0017(15)
I20B 0.0170(18) 0.017(4) 0.015(3) -0.008(2) 0.000(2) 0.006(3)
I21B 0.016(3) 0.017(2) 0.015(3) -0.005(2) 0.007(2) 0.0052(18)
I22B 0.025(4) 0.016(4) 0.027(6) -0.005(4) -0.003(4) -0.004(3)
I23B 0.018(6) 0.0150(19) 0.055(8) 0.006(4) -0.005(4) -0.004(3)
I24B 0.030(3) 0.0292(18) 0.040(3) -0.004(2) -0.006(2) 0.004(2)
N1 0.025(7) 0.043(9) 0.036(8) -0.004(7) 0.006(6) 0.000(6)
C1 0.025(7) 0.043(9) 0.036(8) -0.004(7) 0.006(6) 0.000(6)
C2 0.025(7) 0.043(9) 0.036(8) -0.004(7) 0.006(6) 0.000(6)
C3 0.025(7) 0.043(9) 0.036(8) -0.004(7) 0.006(6) 0.000(6)
C4 0.025(7) 0.043(9) 0.036(8) -0.004(7) 0.006(6) 0.000(6)
C5 0.025(7) 0.043(9) 0.036(8) -0.004(7) 0.006(6) 0.000(6)
N2 0.030(7) 0.021(7) 0.044(8) -0.005(6) 0.008(6) 0.004(6)
C14 0.030(7) 0.021(7) 0.044(8) -0.005(6) 0.008(6) 0.004(6)
C15 0.030(7) 0.021(7) 0.044(8) -0.005(6) 0.008(6) 0.004(6)
C16 0.030(7) 0.021(7) 0.044(8) -0.005(6) 0.008(6) 0.004(6)
C17 0.030(7) 0.021(7) 0.044(8) -0.005(6) 0.008(6) 0.004(6)
C18 0.030(7) 0.021(7) 0.044(8) -0.005(6) 0.008(6) 0.004(6)
N3 0.029(10) 0.027(8) 0.043(11) -0.009(8) 0.001(9) -0.004(8)
C19 0.029(10) 0.027(8) 0.043(11) -0.009(8) 0.001(9) -0.004(8)
C20 0.029(10) 0.027(8) 0.043(11) -0.009(8) 0.001(9) -0.004(8)
C21 0.029(10) 0.027(8) 0.043(11) -0.009(8) 0.001(9) -0.004(8)
C22 0.029(10) 0.027(8) 0.043(11) -0.009(8) 0.001(9) -0.004(8)
C23 0.029(10) 0.027(8) 0.043(11) -0.009(8) 0.001(9) -0.004(8)
N4 0.035(7) 0.013(7) 0.023(9) 0.000(7) -0.004(7) -0.001(8)
C36 0.035(7) 0.013(7) 0.023(9) 0.000(7) -0.004(7) -0.001(8)
C35 0.035(7) 0.013(7) 0.023(9) 0.000(7) -0.004(7) -0.001(8)
C34 0.035(7) 0.013(7) 0.023(9) 0.000(7) -0.004(7) -0.001(8)
C33 0.035(7) 0.013(7) 0.023(9) 0.000(7) -0.004(7) -0.001(8)
C32 0.035(7) 0.013(7) 0.023(9) 0.000(7) -0.004(7) -0.001(8)
N5 0.041(9) 0.071(13) 0.034(9) 0.001(8) -0.005(7) 0.022(9)
C37 0.041(9) 0.071(13) 0.034(9) 0.001(8) -0.005(7) 0.022(9)
C38 0.041(9) 0.071(13) 0.034(9) 0.001(8) -0.005(7) 0.022(9)
C39 0.041(9) 0.071(13) 0.034(9) 0.001(8) -0.005(7) 0.022(9)
C40 0.041(9) 0.071(13) 0.034(9) 0.001(8) -0.005(7) 0.022(9)
C41 0.041(9) 0.071(13) 0.034(9) 0.001(8) -0.005(7) 0.022(9)
N6 0.041(9) 0.030(8) 0.062(11) 0.015(7) 0.016(8) 0.006(7)
C50 0.041(9) 0.030(8) 0.062(11) 0.015(7) 0.016(8) 0.006(7)
C51 0.041(9) 0.030(8) 0.062(11) 0.015(7) 0.016(8) 0.006(7)
C52 0.041(9) 0.030(8) 0.062(11) 0.015(7) 0.016(8) 0.006(7)
C53 0.041(9) 0.030(8) 0.062(11) 0.015(7) 0.016(8) 0.006(7)
C54 0.041(9) 0.030(8) 0.062(11) 0.015(7) 0.016(8) 0.006(7)
N7 0.043(9) 0.035(9) 0.059(11) -0.022(8) -0.007(8) 0.015(7)
C55 0.043(9) 0.035(9) 0.059(11) -0.022(8) -0.007(8) 0.015(7)
C56 0.043(9) 0.035(9) 0.059(11) -0.022(8) -0.007(8) 0.015(7)
C57 0.043(9) 0.035(9) 0.059(11) -0.022(8) -0.007(8) 0.015(7)
C58 0.043(9) 0.035(9) 0.059(11) -0.022(8) -0.007(8) 0.015(7)
C59 0.043(9) 0.035(9) 0.059(11) -0.022(8) -0.007(8) 0.015(7)
N8 0.032(7) 0.042(8) 0.021(7) 0.010(6) 0.000(6) -0.011(6)
C68 0.032(7) 0.042(8) 0.021(7) 0.010(6) 0.000(6) -0.011(6)
C69 0.032(7) 0.042(8) 0.021(7) 0.010(6) 0.000(6) -0.011(6)
C70 0.032(7) 0.042(8) 0.021(7) 0.010(6) 0.000(6) -0.011(6)
C71 0.032(7) 0.042(8) 0.021(7) 0.010(6) 0.000(6) -0.011(6)
C72 0.032(7) 0.042(8) 0.021(7) 0.010(6) 0.000(6) -0.011(6)
N9 0.031(7) 0.023(6) 0.031(7) -0.005(5) 0.001(6) -0.014(5)
C73 0.031(7) 0.023(6) 0.031(7) -0.005(5) 0.001(6) -0.014(5)
C74 0.031(7) 0.023(6) 0.031(7) -0.005(5) 0.001(6) -0.014(5)
C75 0.031(7) 0.023(6) 0.031(7) -0.005(5) 0.001(6) -0.014(5)
C76 0.031(7) 0.023(6) 0.031(7) -0.005(5) 0.001(6) -0.014(5)
C77 0.031(7) 0.023(6) 0.031(7) -0.005(5) 0.001(6) -0.014(5)
N10 0.031(8) 0.015(6) 0.035(7) 0.002(5) -0.003(6) 0.004(5)
C86 0.031(8) 0.015(6) 0.035(7) 0.002(5) -0.003(6) 0.004(5)
C87 0.031(8) 0.015(6) 0.035(7) 0.002(5) -0.003(6) 0.004(5)
C88 0.031(8) 0.015(6) 0.035(7) 0.002(5) -0.003(6) 0.004(5)
C89 0.031(8) 0.015(6) 0.035(7) 0.002(5) -0.003(6) 0.004(5)
C90 0.031(8) 0.015(6) 0.035(7) 0.002(5) -0.003(6) 0.004(5)
N12 0.084(19) 0.056(17) 0.081(19) -0.008(14) -0.009(15) -0.015(14)
C104 0.084(19) 0.056(17) 0.081(19) -0.008(14) -0.009(15) -0.015(14)
C105 0.084(19) 0.056(17) 0.081(19) -0.008(14) -0.009(15) -0.015(14)
C106 0.084(19) 0.056(17) 0.081(19) -0.008(14) -0.009(15) -0.015(14)
C107 0.084(19) 0.056(17) 0.081(19) -0.008(14) -0.009(15) -0.015(14)
C108 0.084(19) 0.056(17) 0.081(19) -0.008(14) -0.009(15) -0.015(14)
C7 0.032(8) 0.015(8) 0.024(7) 0.002(5) 0.005(6) 0.000(5)
C8 0.032(8) 0.015(8) 0.024(7) 0.002(5) 0.005(6) 0.000(5)
C9 0.032(8) 0.015(8) 0.024(7) 0.002(5) 0.005(6) 0.000(5)
C10 0.032(8) 0.015(8) 0.024(7) 0.002(5) 0.005(6) 0.000(5)
C11 0.032(8) 0.015(8) 0.024(7) 0.002(5) 0.005(6) 0.000(5)
C12 0.032(8) 0.015(8) 0.024(7) 0.002(5) 0.005(6) 0.000(5)
C29 0.016(10) 0.029(11) 0.044(12) 0.008(11) -0.001(8) -0.005(9)
C30 0.016(10) 0.029(11) 0.044(12) 0.008(11) -0.001(8) -0.005(9)
C25 0.016(10) 0.029(11) 0.044(12) 0.008(11) -0.001(8) -0.005(9)
C26 0.016(10) 0.029(11) 0.044(12) 0.008(11) -0.001(8) -0.005(9)
C27 0.016(10) 0.029(11) 0.044(12) 0.008(11) -0.001(8) -0.005(9)
C28 0.016(10) 0.029(11) 0.044(12) 0.008(11) -0.001(8) -0.005(9)
C43 0.069(15) 0.065(13) 0.033(10) 0.019(9) 0.004(9) -0.008(11)
C44 0.069(15) 0.065(13) 0.033(10) 0.019(9) 0.004(9) -0.008(11)
C45 0.069(15) 0.065(13) 0.033(10) 0.019(9) 0.004(9) -0.008(11)
C46 0.069(15) 0.065(13) 0.033(10) 0.019(9) 0.004(9) -0.008(11)
C47 0.069(15) 0.065(13) 0.033(10) 0.019(9) 0.004(9) -0.008(11)
C48 0.069(15) 0.065(13) 0.033(10) 0.019(9) 0.004(9) -0.008(11)
C61 0.017(7) 0.026(8) 0.061(11) -0.003(7) -0.011(7) -0.001(6)
C62 0.017(7) 0.026(8) 0.061(11) -0.003(7) -0.011(7) -0.001(6)
C63 0.017(7) 0.026(8) 0.061(11) -0.003(7) -0.011(7) -0.001(6)
C64 0.017(7) 0.026(8) 0.061(11) -0.003(7) -0.011(7) -0.001(6)
C65 0.017(7) 0.026(8) 0.061(11) -0.003(7) -0.011(7) -0.001(6)
C66 0.017(7) 0.026(8) 0.061(11) -0.003(7) -0.011(7) -0.001(6)
C79 0.024(7) 0.007(5) 0.026(7) -0.004(5) 0.000(5) -0.002(4)
C80 0.024(7) 0.007(5) 0.026(7) -0.004(5) 0.000(5) -0.002(4)
C81 0.024(7) 0.007(5) 0.026(7) -0.004(5) 0.000(5) -0.002(4)
C82 0.024(7) 0.007(5) 0.026(7) -0.004(5) 0.000(5) -0.002(4)
C83 0.024(7) 0.007(5) 0.026(7) -0.004(5) 0.000(5) -0.002(4)
C84 0.024(7) 0.007(5) 0.026(7) -0.004(5) 0.000(5) -0.002(4)
C92 0.036(13) 0.054(16) 0.054(15) 0.001(11) 0.010(11) 0.003(10)
C91 0.036(13) 0.054(16) 0.054(15) 0.001(11) 0.010(11) 0.003(10)
N11 0.036(13) 0.054(16) 0.054(15) 0.001(11) 0.010(11) 0.003(10)
C95 0.036(13) 0.054(16) 0.054(15) 0.001(11) 0.010(11) 0.003(10)
C94 0.036(13) 0.054(16) 0.054(15) 0.001(11) 0.010(11) 0.003(10)
C93 0.036(13) 0.054(16) 0.054(15) 0.001(11) 0.010(11) 0.003(10)
C102 0.055(16) 0.09(2) 0.038(17) 0.008(15) -0.001(14) -0.003(15)
C97 0.055(16) 0.09(2) 0.038(17) 0.008(15) -0.001(14) -0.003(15)
C98 0.055(16) 0.09(2) 0.038(17) 0.008(15) -0.001(14) -0.003(15)
C99 0.055(16) 0.09(2) 0.038(17) 0.008(15) -0.001(14) -0.003(15)
C100 0.055(16) 0.09(2) 0.038(17) 0.008(15) -0.001(14) -0.003(15)
C101 0.055(16) 0.09(2) 0.038(17) 0.008(15) -0.001(14) -0.003(15)
C6 0.015(8) 0.021(8) 0.024(8) -0.001(7) 0.002(6) 0.000(6)
C13 0.015(8) 0.021(8) 0.024(8) -0.001(7) 0.002(6) 0.000(6)
C24 0.026(10) 0.025(10) 0.031(11) -0.001(9) 0.003(8) -0.002(9)
C31 0.026(10) 0.025(10) 0.031(11) -0.001(9) 0.003(8) -0.002(9)
C42 0.044(18) 0.063(19) 0.022(13) 0.001(13) 0.017(12) -0.010(14)
C49 0.044(18) 0.063(19) 0.022(13) 0.001(13) 0.017(12) -0.010(14)
C60 0.05(2) 0.028(14) 0.07(2) -0.011(14) -0.009(17) 0.011(13)
C67 0.05(2) 0.028(14) 0.07(2) -0.011(14) -0.009(17) 0.011(13)
C78 0.028(12) 0.021(10) 0.027(11) -0.006(9) -0.004(9) -0.004(9)
C85 0.028(12) 0.021(10) 0.027(11) -0.006(9) -0.004(9) -0.004(9)
C96 0.084(19) 0.056(17) 0.081(19) -0.008(14) -0.009(15) -0.015(14)
C103 0.084(19) 0.056(17) 0.081(19) -0.008(14) -0.009(15) -0.015(14)
O201 0.038(10) 0.071(12) 0.063(12) -0.009(10) -0.010(8) 0.007(9)
N201 0.038(10) 0.071(12) 0.063(12) -0.009(10) -0.010(8) 0.007(9)
C201 0.038(10) 0.071(12) 0.063(12) -0.009(10) -0.010(8) 0.007(9)
C202 0.038(10) 0.071(12) 0.063(12) -0.009(10) -0.010(8) 0.007(9)
C203 0.038(10) 0.071(12) 0.063(12) -0.009(10) -0.010(8) 0.007(9)
O211 0.044(10) 0.042(9) 0.069(12) -0.001(8) 0.012(8) 0.004(7)
N211 0.044(10) 0.042(9) 0.069(12) -0.001(8) 0.012(8) 0.004(7)
C211 0.044(10) 0.042(9) 0.069(12) -0.001(8) 0.012(8) 0.004(7)
C212 0.044(10) 0.042(9) 0.069(12) -0.001(8) 0.012(8) 0.004(7)
C213 0.044(10) 0.042(9) 0.069(12) -0.001(8) 0.012(8) 0.004(7)
O221 0.066(18) 0.071(16) 0.033(12) 0.004(11) 0.012(12) 0.000(14)
N221 0.066(18) 0.071(16) 0.033(12) 0.004(11) 0.012(12) 0.000(14)
C221 0.066(18) 0.071(16) 0.033(12) 0.004(11) 0.012(12) 0.000(14)
C222 0.066(18) 0.071(16) 0.033(12) 0.004(11) 0.012(12) 0.000(14)
C223 0.066(18) 0.071(16) 0.033(12) 0.004(11) 0.012(12) 0.000(14)
O231 0.07(2) 0.18(4) 0.047(17) -0.03(2) -0.014(15) 0.00(2)
N231 0.07(2) 0.18(4) 0.047(17) -0.03(2) -0.014(15) 0.00(2)
C231 0.07(2) 0.18(4) 0.047(17) -0.03(2) -0.014(15) 0.00(2)
C232 0.07(2) 0.18(4) 0.047(17) -0.03(2) -0.014(15) 0.00(2)
C233 0.07(2) 0.18(4) 0.047(17) -0.03(2) -0.014(15) 0.00(2)
I16A 0.048(4) 0.024(3) 0.041(4) -0.007(2) -0.004(3) 0.006(2)
I18A 0.043(2) 0.020(2) 0.038(3) -0.0027(16) -0.0002(19) -0.0029(18)
I12A 0.033(2) 0.038(3) 0.049(3) -0.012(2) 0.004(2) 0.005(2)
I5A 0.036(4) 0.034(3) 0.032(4) -0.005(3) 0.004(2) 0.004(2)
I19A 0.0364(18) 0.026(2) 0.044(2) 0.0066(16) 0.001(2) -0.0017(15)
I24A 0.030(3) 0.0292(18) 0.040(3) -0.004(2) -0.006(2) 0.004(2)
I17A 0.0496(19) 0.040(2) 0.034(4) 0.011(3) -0.013(4) -0.0095(17)
I6A 0.0381(19) 0.028(4) 0.039(4) 0.010(3) 0.001(2) -0.003(3)
I23A 0.018(6) 0.0150(19) 0.055(8) 0.006(4) -0.005(4) -0.004(3)
I15A 0.030(3) 0.024(5) 0.018(4) 0.003(3) 0.003(3) -0.004(4)
I22A 0.025(4) 0.016(4) 0.027(6) -0.005(4) -0.003(4) -0.004(3)
Bi4A 0.0181(13) 0.0178(10) 0.0218(18) -0.0002(13) 0.0011(13) -0.0031(9)
I21A 0.016(3) 0.017(2) 0.015(3) -0.005(2) 0.007(2) 0.0052(18)
I20A 0.0170(18) 0.017(4) 0.015(3) -0.008(2) 0.000(2) 0.006(3)
I10A 0.027(3) 0.028(6) 0.027(4) 0.017(3) -0.005(3) -0.009(4)
Bi3A 0.045(2) 0.015(2) 0.014(3) 0.0018(18) -0.004(2) 0.0015(16)
I11A 0.0175(16) 0.0191(15) 0.026(4) 0.002(3) 0.004(3) -0.0012(12)
C24A 0.026(10) 0.025(10) 0.031(11) -0.001(9) 0.003(8) -0.002(9)
N3A 0.029(10) 0.027(8) 0.043(11) -0.009(8) 0.001(9) -0.004(8)
C19A 0.029(10) 0.027(8) 0.043(11) -0.009(8) 0.001(9) -0.004(8)
C20A 0.029(10) 0.027(8) 0.043(11) -0.009(8) 0.001(9) -0.004(8)
C21A 0.029(10) 0.027(8) 0.043(11) -0.009(8) 0.001(9) -0.004(8)
C22A 0.029(10) 0.027(8) 0.043(11) -0.009(8) 0.001(9) -0.004(8)
C23A 0.029(10) 0.027(8) 0.043(11) -0.009(8) 0.001(9) -0.004(8)
C29A 0.016(10) 0.029(11) 0.044(12) 0.008(11) -0.001(8) -0.005(9)
C30A 0.016(10) 0.029(11) 0.044(12) 0.008(11) -0.001(8) -0.005(9)
C25A 0.016(10) 0.029(11) 0.044(12) 0.008(11) -0.001(8) -0.005(9)
C26A 0.016(10) 0.029(11) 0.044(12) 0.008(11) -0.001(8) -0.005(9)
C27A 0.016(10) 0.029(11) 0.044(12) 0.008(11) -0.001(8) -0.005(9)
C28A 0.016(10) 0.029(11) 0.044(12) 0.008(11) -0.001(8) -0.005(9)
C31A 0.026(10) 0.025(10) 0.031(11) -0.001(9) 0.003(8) -0.002(9)
N4A 0.035(7) 0.013(7) 0.023(9) 0.000(7) -0.004(7) -0.001(8)
C36A 0.035(7) 0.013(7) 0.023(9) 0.000(7) -0.004(7) -0.001(8)
C35A 0.035(7) 0.013(7) 0.023(9) 0.000(7) -0.004(7) -0.001(8)
C34A 0.035(7) 0.013(7) 0.023(9) 0.000(7) -0.004(7) -0.001(8)
C33A 0.035(7) 0.013(7) 0.023(9) 0.000(7) -0.004(7) -0.001(8)
C32A 0.035(7) 0.013(7) 0.023(9) 0.000(7) -0.004(7) -0.001(8)
C109 0.055(16) 0.09(2) 0.038(17) 0.008(15) -0.001(14) -0.003(15)
C97A 0.055(16) 0.09(2) 0.038(17) 0.008(15) -0.001(14) -0.003(15)
C98A 0.055(16) 0.09(2) 0.038(17) 0.008(15) -0.001(14) -0.003(15)
C99A 0.055(16) 0.09(2) 0.038(17) 0.008(15) -0.001(14) -0.003(15)
C1F 0.055(16) 0.09(2) 0.038(17) 0.008(15) -0.001(14) -0.003(15)
C1H 0.055(16) 0.09(2) 0.038(17) 0.008(15) -0.001(14) -0.003(15)
N12A 0.084(19) 0.056(17) 0.081(19) -0.008(14) -0.009(15) -0.015(14)
C1A 0.084(19) 0.056(17) 0.081(19) -0.008(14) -0.009(15) -0.015(14)
C1D 0.084(19) 0.056(17) 0.081(19) -0.008(14) -0.009(15) -0.015(14)
C1G 0.084(19) 0.056(17) 0.081(19) -0.008(14) -0.009(15) -0.015(14)
C1E 0.084(19) 0.056(17) 0.081(19) -0.008(14) -0.009(15) -0.015(14)
C1B 0.084(19) 0.056(17) 0.081(19) -0.008(14) -0.009(15) -0.015(14)
C1C 0.084(19) 0.056(17) 0.081(19) -0.008(14) -0.009(15) -0.015(14)
C96A 0.084(19) 0.056(17) 0.081(19) -0.008(14) -0.009(15) -0.015(14)
C92A 0.036(13) 0.054(16) 0.054(15) 0.001(11) 0.010(11) 0.003(10)
C91A 0.036(13) 0.054(16) 0.054(15) 0.001(11) 0.010(11) 0.003(10)
N11A 0.036(13) 0.054(16) 0.054(15) 0.001(11) 0.010(11) 0.003(10)
C95A 0.036(13) 0.054(16) 0.054(15) 0.001(11) 0.010(11) 0.003(10)
C94A 0.036(13) 0.054(16) 0.054(15) 0.001(11) 0.010(11) 0.003(10)
C93A 0.036(13) 0.054(16) 0.054(15) 0.001(11) 0.010(11) 0.003(10)
O2 0.066(18) 0.071(16) 0.033(12) 0.004(11) 0.012(12) 0.000(14)
C110 0.066(18) 0.071(16) 0.033(12) 0.004(11) 0.012(12) 0.000(14)
N13 0.066(18) 0.071(16) 0.033(12) 0.004(11) 0.012(12) 0.000(14)
C1I 0.066(18) 0.071(16) 0.033(12) 0.004(11) 0.012(12) 0.000(14)
C1J 0.066(18) 0.071(16) 0.033(12) 0.004(11) 0.012(12) 0.000(14)
C111 0.07(2) 0.18(4) 0.047(17) -0.03(2) -0.014(15) 0.00(2)
O1 0.07(2) 0.18(4) 0.047(17) -0.03(2) -0.014(15) 0.00(2)
N14 0.07(2) 0.18(4) 0.047(17) -0.03(2) -0.014(15) 0.00(2)
C1K 0.07(2) 0.18(4) 0.047(17) -0.03(2) -0.014(15) 0.00(2)
C1L 0.07(2) 0.18(4) 0.047(17) -0.03(2) -0.014(15) 0.00(2)

loop_
_atom_type_symbol
_atom_type_description
_atom_type_scat_dispersion_real
_atom_type_scat_dispersion_imag
_atom_type_scat_source
C C 0.0033 0.0016 'International Tables Vol C Tables 4.2.6.8 and 6.1.1.4'
H H 0.0000 0.0000 'International Tables Vol C Tables 4.2.6.8 and 6.1.1.4'
Bi Bi -4.1077 10.2566 'International Tables Vol C Tables 4.2.6.8 and 6.1.1.4'
I I -0.4742 1.8119 'International Tables Vol C Tables 4.2.6.8 and 6.1.1.4'
N N 0.0061 0.0033 'International Tables Vol C Tables 4.2.6.8 and 6.1.1.4'
O O 0.0106 0.0060 'International Tables Vol C Tables 4.2.6.8 and 6.1.1.4'

loop_
_geom_angle_atom_site_label_1
_geom_angle_atom_site_label_2
_geom_angle_atom_site_label_3
_geom_angle
_geom_angle_site_symmetry_1
_geom_angle_site_symmetry_3
_geom_angle_publ_flag
I1 Bi1 I2 86.71(7) . . ?
I1 Bi1 I3 92.20(7) . . ?
I1 Bi1 I4 91.25(8) . . ?
I1 Bi1 I5B 83.08(15) . . ?
I1 Bi1 I6A 174.13(16) . . ?
I2 Bi1 I6A 87.61(16) . . ?
I3 Bi1 I2 89.18(7) . . ?
I3 Bi1 I4 176.47(9) . . ?
I3 Bi1 I5B 87.46(19) . . ?
I3 Bi1 I6A 86.24(16) . . ?
I4 Bi1 I2 90.30(8) . . ?
I4 Bi1 I6A 90.25(16) . . ?
I5B Bi1 I2 169.11(16) . . ?
I5B Bi1 I4 93.67(19) . . ?
I5B Bi1 I6A 102.5(2) . . ?
I6B Bi1 I1 174.98(17) . . ?
I6B Bi1 I2 97.08(18) . . ?
I6B Bi1 I3 91.14(18) . . ?
I6B Bi1 I4 85.46(18) . . ?
I5A Bi1 I1 93.31(17) . . ?
I5A Bi1 I2 178.0(2) . . ?
I5A Bi1 I3 88.8(2) . . ?
I5A Bi1 I4 91.7(2) . . ?
I5A Bi1 I6B 83.0(3) . . ?
I7 Bi2 I8 89.22(7) . . ?
I7 Bi2 I9 89.19(8) . . ?
I7 Bi2 I10B 93.4(5) . . ?
I7 Bi2 I12B 177.35(14) . . ?
I7 Bi2 I12A 168.41(18) . . ?
I7 Bi2 I11A 84.4(3) . . ?
I8 Bi2 I10B 84.7(3) . . ?
I8 Bi2 I11A 173.2(2) . . ?
I9 Bi2 I8 90.00(7) . . ?
I9 Bi2 I10B 174.1(4) . . ?
I9 Bi2 I12B 91.10(13) . . ?
I9 Bi2 I12A 83.25(16) . . ?
I9 Bi2 I11A 87.7(3) . . ?
I11B Bi2 I7 89.2(2) . . ?
I11B Bi2 I8 177.7(3) . . ?
I11B Bi2 I9 91.7(2) . . ?
I11B Bi2 I12B 93.4(2) . . ?
I11B Bi2 I10A 88.4(3) . . ?
I12B Bi2 I8 88.14(13) . . ?
I12A Bi2 I8 99.52(17) . . ?
I12A Bi2 I10B 95.0(5) . . ?
I12A Bi2 I11A 86.5(3) . . ?
I10A Bi2 I7 94.6(4) . . ?
I10A Bi2 I8 90.0(2) . . ?
I10A Bi2 I9 176.2(4) . . ?
I10A Bi2 I12B 85.1(4) . . ?
I11A Bi2 I10B 97.9(5) . . ?
I13 Bi3B I16A 175.5(4) . . ?
I14 Bi3B I13 85.6(2) . . ?
I14 Bi3B I16A 90.4(3) . . ?
I15B Bi3B I13 89.0(4) . . ?
I15B Bi3B I14 95.4(4) . . ?
I15B Bi3B I16A 89.5(4) . . ?
I15B Bi3B I17A 174.9(5) . . ?
I18A Bi3B I13 91.5(3) . . ?
I18A Bi3B I14 175.4(3) . . ?
I18A Bi3B I15B 88.0(4) . . ?
I18A Bi3B I16A 92.6(3) . . ?
I18A Bi3B I17A 87.0(3) . . ?
I17A Bi3B I13 90.4(2) . . ?
I17A Bi3B I14 89.6(2) . . ?
I17A Bi3B I16A 91.5(3) . . ?
I19B Bi4B I21B 173.9(3) . . ?
I19B Bi4B I22B 90.6(4) . . ?
I19B Bi4B I23B 94.3(3) . . ?
I21B Bi4B I22B 90.1(4) . . ?
I21B Bi4B I23B 91.7(4) . . ?
I22B Bi4B I23B 92.6(5) . . ?
I24A Bi4B I19B 87.1(2) . . ?
I24A Bi4B I21B 92.6(2) . . ?
I24A Bi4B I22B 175.9(5) . . ?
I24A Bi4B I23B 84.2(4) . . ?
I24A Bi4B I20A 91.6(3) . . ?
I20A Bi4B I19B 85.5(3) . . ?
I20A Bi4B I21B 88.4(4) . . ?
I20A Bi4B I22B 91.5(5) . . ?
I20A Bi4B I23B 175.9(5) . . ?
C1 N1 C5 120.0 . . ?
C1 N1 C6 120.0(12) . . ?
C5 N1 C6 119.8(11) . . ?
N1 C1 H1 120.0 . . ?
N1 C1 C2 120.0 . . ?
C2 C1 H1 120.0 . . ?
C1 C2 H2 120.0 . . ?
C3 C2 C1 120.0 . . ?
C3 C2 H2 120.0 . . ?
C2 C3 H3 120.0 . . ?
C2 C3 C4 120.0 . . ?
C4 C3 H3 120.0 . . ?
C3 C4 H4 120.0 . . ?
C5 C4 C3 120.0 . . ?
C5 C4 H4 120.0 . . ?
N1 C5 H5 120.0 . . ?
C4 C5 N1 120.0 . . ?
C4 C5 H5 120.0 . . ?
C14 N2 C18 120.0 . . ?
C14 N2 C13 118.8(11) . . ?
C18 N2 C13 121.0(11) . . ?
N2 C14 H14 120.0 . . ?
C15 C14 N2 120.0 . . ?
C15 C14 H14 120.0 . . ?
C14 C15 H15 120.0 . . ?
C14 C15 C16 120.0 . . ?
C16 C15 H15 120.0 . . ?
C15 C16 H16 120.0 . . ?
C17 C16 C15 120.0 . . ?
C17 C16 H16 120.0 . . ?
C16 C17 H17 120.0 . . ?
C16 C17 C18 120.0 . . ?
C18 C17 H17 120.0 . . ?
N2 C18 H18 120.0 . . ?
C17 C18 N2 120.0 . . ?
C17 C18 H18 120.0 . . ?
C19 N3 C23 120.0 . . ?
C19 N3 C24 119.3(14) . . ?
C23 N3 C24 119.9(14) . . ?
N3 C19 H19 120.0 . . ?
C20 C19 N3 120.0 . . ?
C20 C19 H19 120.0 . . ?
C19 C20 H20 120.0 . . ?
C21 C20 C19 120.0 . . ?
C21 C20 H20 120.0 . . ?
C20 C21 H21 120.0 . . ?
C20 C21 C22 120.0 . . ?
C22 C21 H21 120.0 . . ?
C21 C22 H22 120.0 . . ?
C21 C22 C23 120.0 . . ?
C23 C22 H22 120.0 . . ?
N3 C23 H23 120.0 . . ?
C22 C23 N3 120.0 . . ?
C22 C23 H23 120.0 . . ?
C36 N4 C32 120.0 . . ?
C36 N4 C31 120.7(13) . . ?
C32 N4 C31 119.3(13) . . ?
N4 C36 H36 120.0 . . ?
N4 C36 C35 120.0 . . ?
C35 C36 H36 120.0 . . ?
C36 C35 H35 120.0 . . ?
C34 C35 C36 120.0 . . ?
C34 C35 H35 120.0 . . ?
C35 C34 H34 120.0 . . ?
C35 C34 C33 120.0 . . ?
C33 C34 H34 120.0 . . ?
C34 C33 H33 120.0 . . ?
C32 C33 C34 120.0 . . ?
C32 C33 H33 120.0 . . ?
N4 C32 H32 120.0 . . ?
C33 C32 N4 120.0 . . ?
C33 C32 H32 120.0 . . ?
C37 N5 C41 120.0 . . ?
C37 N5 C42 120.1(12) . . ?
C41 N5 C42 119.8(12) . . ?
N5 C37 H37 120.0 . . ?
C38 C37 N5 120.0 . . ?
C38 C37 H37 120.0 . . ?
C37 C38 H38 120.0 . . ?
C37 C38 C39 120.0 . . ?
C39 C38 H38 120.0 . . ?
C38 C39 H39 120.0 . . ?
C40 C39 C38 120.0 . . ?
C40 C39 H39 120.0 . . ?
C39 C40 H40 120.0 . . ?
C39 C40 C41 120.0 . . ?
C41 C40 H40 120.0 . . ?
N5 C41 H41 120.0 . . ?
C40 C41 N5 120.0 . . ?
C40 C41 H41 120.0 . . ?
C50 N6 C54 120.0 . . ?
C50 N6 C49 119.2(13) . . ?
C54 N6 C49 120.7(13) . . ?
N6 C50 H50 120.0 . . ?
N6 C50 C51 120.0 . . ?
C51 C50 H50 120.0 . . ?
C50 C51 H51 120.0 . . ?
C52 C51 C50 120.0 . . ?
C52 C51 H51 120.0 . . ?
C51 C52 H52 120.0 . . ?
C51 C52 C53 120.0 . . ?
C53 C52 H52 120.0 . . ?
C52 C53 H53 120.0 . . ?
C54 C53 C52 120.0 . . ?
C54 C53 H53 120.0 . . ?
N6 C54 H54 120.0 . . ?
C53 C54 N6 120.0 . . ?
C53 C54 H54 120.0 . . ?
C55 N7 C59 120.0 . . ?
C55 N7 C60 120.0(13) . . ?
C59 N7 C60 119.7(13) . . ?
N7 C55 H55 120.0 . . ?
N7 C55 C56 120.0 . . ?
C56 C55 H55 120.0 . . ?
C55 C56 H56 120.0 . . ?
C55 C56 C57 120.0 . . ?
C57 C56 H56 120.0 . . ?
C56 C57 H57 120.0 . . ?
C58 C57 C56 120.0 . . ?
C58 C57 H57 120.0 . . ?
C57 C58 H58 120.0 . . ?
C57 C58 C59 120.0 . . ?
C59 C58 H58 120.0 . . ?
N7 C59 H59 120.0 . . ?
C58 C59 N7 120.0 . . ?
C58 C59 H59 120.0 . . ?
C68 N8 C72 120.0 . . ?
C68 N8 C67 120.3(12) . . ?
C72 N8 C67 119.7(12) . . ?
N8 C68 H68 120.0 . . ?
C69 C68 N8 120.0 . . ?
C69 C68 H68 120.0 . . ?
C68 C69 H69 120.0 . . ?
C68 C69 C70 120.0 . . ?
C70 C69 H69 120.0 . . ?
C69 C70 H70 120.0 . . ?
C69 C70 C71 120.0 . . ?
C71 C70 H70 120.0 . . ?
C70 C71 H71 120.0 . . ?
C72 C71 C70 120.0 . . ?
C72 C71 H71 120.0 . . ?
N8 C72 H72 120.0 . . ?
C71 C72 N8 120.0 . . ?
C71 C72 H72 120.0 . . ?
C73 N9 C77 120.0 . . ?
C73 N9 C78 117.1(13) . . ?
C77 N9 C78 122.5(14) . . ?
N9 C73 H73 120.0 . . ?
N9 C73 C74 120.0 . . ?
C74 C73 H73 120.0 . . ?
C73 C74 H74 120.0 . . ?
C73 C74 C75 120.0 . . ?
C75 C74 H74 120.0 . . ?
C74 C75 H75 120.0 . . ?
C76 C75 C74 120.0 . . ?
C76 C75 H75 120.0 . . ?
C75 C76 H76 120.0 . . ?
C75 C76 C77 120.0 . . ?
C77 C76 H76 120.0 . . ?
N9 C77 H77 120.0 . . ?
C76 C77 N9 120.0 . . ?
C76 C77 H77 120.0 . . ?
C86 N10 C90 120.0 . . ?
C86 N10 C85 121.8(11) . . ?
C90 N10 C85 118.1(11) . . ?
N10 C86 H86 120.0 . . ?
C87 C86 N10 120.0 . . ?
C87 C86 H86 120.0 . . ?
C86 C87 H87 120.0 . . ?
C86 C87 C88 120.0 . . ?
C88 C87 H87 120.0 . . ?
C87 C88 H88 120.0 . . ?
C87 C88 C89 120.0 . . ?
C89 C88 H88 120.0 . . ?
C88 C89 H89 120.0 . . ?
C88 C89 C90 120.0 . . ?
C90 C89 H89 120.0 . . ?
N10 C90 H90 120.0 . . ?
C89 C90 N10 120.0 . . ?
C89 C90 H90 120.0 . . ?
C104 N12 C108 120.0 . . ?
C104 N12 C103 121.1(15) . . ?
C108 N12 C103 118.9(15) . . ?
N12 C104 H104 120.0 . . ?
C105 C104 N12 120.0 . . ?
C105 C104 H104 120.0 . . ?
C104 C105 H105 120.0 . . ?
C104 C105 C106 120.0 . . ?
C106 C105 H105 120.0 . . ?
C105 C106 H106 120.0 . . ?
C107 C106 C105 120.0 . . ?
C107 C106 H106 120.0 . . ?
C106 C107 H107 120.0 . . ?
C108 C107 C106 120.0 . . ?
C108 C107 H107 120.0 . . ?
N12 C108 H108 120.0 . . ?
C107 C108 N12 120.00(5) . . ?
C107 C108 H108 120.0 . . ?
C8 C7 C12 120.0 . . ?
C8 C7 C6 118.7(11) . . ?
C12 C7 C6 121.2(11) . . ?
C7 C8 H8 120.0 . . ?
C7 C8 C9 120.0 . . ?
C9 C8 H8 120.0 . . ?
C8 C9 H9 120.0 . . ?
C8 C9 C10 120.0 . . ?
C10 C9 H9 120.0 . . ?
C9 C10 C11 120.0 . . ?
C9 C10 C13 120.3(11) . . ?
C11 C10 C13 119.6(11) . . ?
C10 C11 H11 120.0 . . ?
C12 C11 C10 120.0 . . ?
C12 C11 H11 120.0 . . ?
C7 C12 H12 120.0 . . ?
C11 C12 C7 120.0 . . ?
C11 C12 H12 120.0 . . ?
C30 C29 H29 120.0 . . ?
C30 C29 C28 120.0 . . ?
C28 C29 H29 120.0 . . ?
C29 C30 H30 120.0 . . ?
C29 C30 C25 120.0 . . ?
C25 C30 H30 120.0 . . ?
C30 C25 C24 120.0(14) . . ?
C26 C25 C30 120.0 . . ?
C26 C25 C24 119.9(14) . . ?
C25 C26 H26 120.0 . . ?
C25 C26 C27 120.0 . . ?
C27 C26 H26 120.0 . . ?
C26 C27 H27 120.0 . . ?
C28 C27 C26 120.0 . . ?
C28 C27 H27 120.0 . . ?
C29 C28 C31 119.6(13) . . ?
C27 C28 C29 120.0 . . ?
C27 C28 C31 120.4(13) . . ?
C44 C43 C48 120.0 . . ?
C44 C43 C42 121.3(13) . . ?
C48 C43 C42 118.7(13) . . ?
C43 C44 H44 120.0 . . ?
C43 C44 C45 120.0 . . ?
C45 C44 H44 120.0 . . ?
C44 C45 H45 120.0 . . ?
C44 C45 C46 120.0 . . ?
C46 C45 H45 120.0 . . ?
C45 C46 C49 121.0(13) . . ?
C47 C46 C45 120.0 . . ?
C47 C46 C49 118.4(13) . . ?
C46 C47 H47 120.0 . . ?
C46 C47 C48 120.0 . . ?
C48 C47 H47 120.0 . . ?
C43 C48 H48 120.0 . . ?
C47 C48 C43 120.0 . . ?
C47 C48 H48 120.0 . . ?
C62 C61 C66 120.0 . . ?
C62 C61 C60 119.3(12) . . ?
C66 C61 C60 120.3(12) . . ?
C61 C62 H62 120.0 . . ?
C61 C62 C63 120.0 . . ?
C63 C62 H62 120.0 . . ?
C62 C63 H63 120.0 . . ?
C62 C63 C64 120.0 . . ?
C64 C63 H63 120.0 . . ?
C63 C64 C67 117.6(12) . . ?
C65 C64 C63 120.0 . . ?
C65 C64 C67 122.1(12) . . ?
C64 C65 H65 120.0 . . ?
C66 C65 C64 120.0 . . ?
C66 C65 H65 120.0 . . ?
C61 C66 H66 120.0 . . ?
C65 C66 C61 120.0 . . ?
C65 C66 H66 120.0 . . ?
C80 C79 C84 120.0 . . ?
C80 C79 C78 124.1(10) . . ?
C84 C79 C78 114.0(9) . . ?
C79 C80 H80 120.0 . . ?
C81 C80 C79 120.0 . . ?
C81 C80 H80 120.0 . . ?
C80 C81 H81 120.0 . . ?
C80 C81 C82 120.0 . . ?
C82 C81 H81 120.0 . . ?
C81 C82 C85 120.4(10) . . ?
C83 C82 C81 120.0 . . ?
C83 C82 C85 119.6(10) . . ?
C82 C83 H83 120.0 . . ?
C82 C83 C84 120.0 . . ?
C84 C83 H83 120.0 . . ?
C79 C84 H84 120.0 . . ?
C83 C84 C79 120.0 . . ?
C83 C84 H84 120.0 . . ?
C91 C92 H92 120.0 . . ?
C91 C92 C93 120.0 . . ?
C93 C92 H92 120.0 . . ?
C92 C91 H91 120.0 . . ?
C92 C91 N11 120.0 . . ?
N11 C91 H91 120.0 . . ?
C91 N11 C95 120.0 . . ?
C91 N11 C96 120.3(15) . . ?
C95 N11 C96 119.7(15) . . ?
N11 C95 H95 120.0 . . ?
C94 C95 N11 120.0 . . ?
C94 C95 H95 120.0 . . ?
C95 C94 H94 120.0 . . ?
C95 C94 C93 120.0 . . ?
C93 C94 H94 120.0 . . ?
C92 C93 H93 120.0 . . ?
C94 C93 C92 120.0 . . ?
C94 C93 H93 120.0 . . ?
C97 C102 H102 120.0 . . ?
C97 C102 C101 120.0 . . ?
C101 C102 H102 120.0 . . ?
C102 C97 C96 118.8(15) . . ?
C98 C97 C102 120.0 . . ?
C98 C97 C96 121.1(15) . . ?
C97 C98 H98 120.0 . . ?
C99 C98 C97 120.0 . . ?
C99 C98 H98 120.0 . . ?
C98 C99 H99 120.0 . . ?
C98 C99 C100 120.0 . . ?
C100 C99 H99 120.0 . . ?
C99 C100 C103 121.3(17) . . ?
C101 C100 C99 120.0 . . ?
C101 C100 C103 117.1(15) . . ?
C102 C101 H101 120.0 . . ?
C100 C101 C102 120.0 . . ?
C100 C101 H101 120.0 . . ?
N1 C6 C7 109.3(16) . . ?
N1 C6 H6A 109.8 . . ?
N1 C6 H6B 109.8 . . ?
C7 C6 H6A 109.8 . . ?
C7 C6 H6B 109.8 . . ?
H6A C6 H6B 108.3 . . ?
N2 C13 C10 109.0(16) . . ?
N2 C13 H13A 109.9 . . ?
N2 C13 H13B 109.9 . . ?
C10 C13 H13A 109.9 . . ?
C10 C13 H13B 109.9 . . ?
H13A C13 H13B 108.3 . . ?
N3 C24 C25 109(3) . . ?
N3 C24 H24A 109.9 . . ?
N3 C24 H24B 109.9 . . ?
C25 C24 H24A 109.9 . . ?
C25 C24 H24B 109.9 . . ?
H24A C24 H24B 108.3 . . ?
N4 C31 C28 109(3) . . ?
N4 C31 H31A 109.8 . . ?
N4 C31 H31B 109.8 . . ?
C28 C31 H31A 109.8 . . ?
C28 C31 H31B 109.8 . . ?
H31A C31 H31B 108.2 . . ?
N5 C42 C43 114(2) . . ?
N5 C42 H42A 108.7 . . ?
N5 C42 H42B 108.7 . . ?
C43 C42 H42A 108.7 . . ?
C43 C42 H42B 108.7 . . ?
H42A C42 H42B 107.6 . . ?
N6 C49 C46 108.0(18) . . ?
N6 C49 H49A 110.1 . . ?
N6 C49 H49B 110.1 . . ?
C46 C49 H49A 110.1 . . ?
C46 C49 H49B 110.1 . . ?
H49A C49 H49B 108.4 . . ?
N7 C60 C61 107.2(18) . . ?
N7 C60 H60A 110.3 . . ?
N7 C60 H60B 110.3 . . ?
C61 C60 H60A 110.3 . . ?
C61 C60 H60B 110.3 . . ?
H60A C60 H60B 108.5 . . ?
N8 C67 C64 108.8(17) . . ?
N8 C67 H67A 109.9 . . ?
N8 C67 H67B 109.9 . . ?
C64 C67 H67A 109.9 . . ?
C64 C67 H67B 109.9 . . ?
H67A C67 H67B 108.3 . . ?
N9 C78 C79 104.4(13) . . ?
N9 C78 H78A 110.9 . . ?
N9 C78 H78B 110.9 . . ?
C79 C78 H78A 110.9 . . ?
C79 C78 H78B 110.9 . . ?
H78A C78 H78B 108.9 . . ?
N10 C85 C82 109.7(17) . . ?
N10 C85 H85A 109.7 . . ?
N10 C85 H85B 109.7 . . ?
C82 C85 H85A 109.7 . . ?
C82 C85 H85B 109.7 . . ?
H85A C85 H85B 108.2 . . ?
N11 C96 C97 104(3) . . ?
N11 C96 H96A 110.9 . . ?
N11 C96 H96B 110.9 . . ?
C97 C96 H96A 110.9 . . ?
C97 C96 H96B 110.9 . . ?
H96A C96 H96B 108.9 . . ?
N12 C103 C100 110(3) . . ?
N12 C103 H10A 109.6 . . ?
N12 C103 H10B 109.6 . . ?
C100 C103 H10A 109.6 . . ?
C100 C103 H10B 109.6 . . ?
H10A C103 H10B 108.1 . . ?
C201 N201 C202 125.8(17) . . ?
C201 N201 C203 120.6(17) . . ?
C203 N201 C202 114(2) . . ?
O201 C201 N201 122.9(17) . . ?
O201 C201 H201 118.5 . . ?
N201 C201 H201 118.5 . . ?
N201 C202 H20B 109.5 . . ?
N201 C202 H20C 109.5 . . ?
N201 C202 H20D 109.5 . . ?
H20B C202 H20C 109.5 . . ?
H20B C202 H20D 109.5 . . ?
H20C C202 H20D 109.5 . . ?
N201 C203 H20E 109.5 . . ?
N201 C203 H20F 109.5 . . ?
N201 C203 H20G 109.5 . . ?
H20E C203 H20F 109.5 . . ?
H20E C203 H20G 109.5 . . ?
H20F C203 H20G 109.5 . . ?
C211 N211 C212 127.2(16) . . ?
C211 N211 C213 120.4(16) . . ?
C212 N211 C213 112(2) . . ?
O211 C211 N211 123.0(17) . . ?
O211 C211 H211 118.5 . . ?
N211 C211 H211 118.5 . . ?
N211 C212 H21B 109.5 . . ?
N211 C212 H21C 109.5 . . ?
N211 C212 H21D 109.5 . . ?
H21B C212 H21C 109.5 . . ?
H21B C212 H21D 109.5 . . ?
H21C C212 H21D 109.5 . . ?
N211 C213 H21E 109.5 . . ?
N211 C213 H21F 109.5 . . ?
N211 C213 H21G 109.5 . . ?
H21E C213 H21F 109.5 . . ?
H21E C213 H21G 109.5 . . ?
H21F C213 H21G 109.5 . . ?
C221 N221 C222 126.9(18) . . ?
C221 N221 C223 117.5(19) . . ?
C222 N221 C223 116(3) . . ?
O221 C221 N221 123(2) . . ?
O221 C221 H221 118.7 . . ?
N221 C221 H221 118.7 . . ?
N221 C222 H22B 110.0 . . ?
N221 C222 H22C 109.0 . . ?
N221 C222 H22D 109.4 . . ?
H22B C222 H22C 109.5 . . ?
H22B C222 H22D 109.5 . . ?
H22C C222 H22D 109.5 . . ?
N221 C223 H22E 110.3 . . ?
N221 C223 H22F 109.4 . . ?
N221 C223 H22G 108.7 . . ?
H22E C223 H22F 109.5 . . ?
H22E C223 H22G 109.5 . . ?
H22F C223 H22G 109.5 . . ?
C231 N231 C232 128.5(18) . . ?
C231 N231 C233 120(2) . . ?
C232 N231 C233 111(3) . . ?
O231 C231 N231 123.9(19) . . ?
O231 C231 H231 118.0 . . ?
N231 C231 H231 118.0 . . ?
N231 C232 H23B 109.8 . . ?
N231 C232 H23C 109.5 . . ?
N231 C232 H23D 109.2 . . ?
H23B C232 H23C 109.5 . . ?
H23B C232 H23D 109.5 . . ?
H23C C232 H23D 109.5 . . ?
N231 C233 H23E 110.4 . . ?
N231 C233 H23F 108.8 . . ?
N231 C233 H23G 109.2 . . ?
H23E C233 H23F 109.4 . . ?
H23E C233 H23G 109.5 . . ?
H23F C233 H23G 109.5 . . ?
I20B Bi4A I24B 87.1(3) . . ?
I20B Bi4A I19A 90.8(3) . . ?
I20B Bi4A I22A 91.0(4) . . ?
I24B Bi4A I19A 88.1(2) . . ?
I24B Bi4A I22A 177.6(4) . . ?
I23A Bi4A I20B 177.4(5) . . ?
I23A Bi4A I24B 91.6(4) . . ?
I23A Bi4A I19A 86.9(3) . . ?
I23A Bi4A I22A 90.3(5) . . ?
I23A Bi4A I21A 90.4(4) . . ?
I22A Bi4A I19A 93.5(4) . . ?
I21A Bi4A I20B 91.8(4) . . ?
I21A Bi4A I24B 87.5(2) . . ?
I21A Bi4A I19A 174.8(3) . . ?
I21A Bi4A I22A 91.0(4) . . ?
I13 Bi3A I14 85.9(3) . . ?
I13 Bi3A I16B 173.7(3) . . ?
I13 Bi3A I18B 94.1(4) . . ?
I13 Bi3A I15A 84.5(5) . . ?
I14 Bi3A I16B 92.4(4) . . ?
I14 Bi3A I18B 178.1(3) . . ?
I16B Bi3A I18B 87.9(4) . . ?
I17B Bi3A I13 92.1(4) . . ?
I17B Bi3A I14 90.6(4) . . ?
I17B Bi3A I16B 93.9(4) . . ?
I17B Bi3A I18B 87.5(4) . . ?
I17B Bi3A I15A 176.5(7) . . ?
I15A Bi3A I14 89.9(5) . . ?
I15A Bi3A I16B 89.5(5) . . ?
I15A Bi3A I18B 91.9(5) . . ?
H24C C24A H24D 108.2 . . ?
N3A C24A H24C 109.7 . . ?
N3A C24A H24D 109.7 . . ?
N3A C24A C25A 110(3) . . ?
C25A C24A H24C 109.7 . . ?
C25A C24A H24D 109.7 . . ?
C19A N3A C24A 119(2) . . ?
C19A N3A C23A 120.0 . . ?
C23A N3A C24A 121(2) . . ?
N3A C19A H19A 120.0 . . ?
N3A C19A C20A 120.0 . . ?
C20A C19A H19A 120.0 . . ?
C19A C20A H20A 120.0 . . ?
C21A C20A C19A 120.0 . . ?
C21A C20A H20A 120.0 . . ?
C20A C21A H21A 120.0 . . ?
C22A C21A C20A 120.0 . . ?
C22A C21A H21A 120.0 . . ?
C21A C22A H22A 120.0 . . ?
C21A C22A C23A 120.0 . . ?
C23A C22A H22A 120.0 . . ?
N3A C23A H23A 120.0 . . ?
C22A C23A N3A 120.0 . . ?
C22A C23A H23A 120.0 . . ?
C30A C29A H29A 120.0 . . ?
C30A C29A C28A 120.0 . . ?
C28A C29A H29A 120.0 . . ?
C29A C30A H30A 120.0 . . ?
C29A C30A C25A 120.0 . . ?
C25A C30A H30A 120.0 . . ?
C30A C25A C24A 120(2) . . ?
C30A C25A C26A 120.0 . . ?
C26A C25A C24A 120(2) . . ?
C25A C26A H26A 120.0 . . ?
C27A C26A C25A 120.0 . . ?
C27A C26A H26A 120.0 . . ?
C26A C27A H27A 120.0 . . ?
C26A C27A C28A 120.0 . . ?
C28A C27A H27A 120.0 . . ?
C29A C28A C31A 119(2) . . ?
C27A C28A C29A 120.0 . . ?
C27A C28A C31A 121(2) . . ?
C28A C31A H31C 109.5 . . ?
C28A C31A H31D 109.5 . . ?
H31C C31A H31D 108.1 . . ?
N4A C31A C28A 111(3) . . ?
N4A C31A H31C 109.5 . . ?
N4A C31A H31D 109.5 . . ?
C36A N4A C31A 122(2) . . ?
C36A N4A C32A 120.0 . . ?
C32A N4A C31A 118(2) . . ?
N4A C36A H36A 120.0 . . ?
C35A C36A N4A 120.0 . . ?
C35A C36A H36A 120.0 . . ?
C36A C35A H35A 120.0 . . ?
C34A C35A C36A 120.0 . . ?
C34A C35A H35A 120.0 . . ?
C35A C34A H34A 120.0 . . ?
C35A C34A C33A 120.0 . . ?
C33A C34A H34A 120.0 . . ?
C34A C33A H33A 120.0 . . ?
C32A C33A C34A 120.0 . . ?
C32A C33A H33A 120.0 . . ?
N4A C32A H32A 120.0 . . ?
C33A C32A N4A 120.0 . . ?
C33A C32A H32A 120.0 . . ?
C97A C109 H109 120.0 . . ?
C97A C109 C1H 120.0 . . ?
C1H C109 H109 120.0 . . ?
C109 C97A C98A 120.0 . . ?
C109 C97A C96A 115(3) . . ?
C98A C97A C96A 123(3) . . ?
C97A C98A H98A 120.0 . . ?
C99A C98A C97A 120.0 . . ?
C99A C98A H98A 120.0 . . ?
C98A C99A H99A 120.0 . . ?
C1F C99A C98A 120.0 . . ?
C1F C99A H99A 120.0 . . ?
C99A C1F C1C 124(3) . . ?
C1H C1F C99A 120.0 . . ?
C1H C1F C1C 114(3) . . ?
C109 C1H H1H 120.0 . . ?
C1F C1H C109 120.0 . . ?
C1F C1H H1H 120.0 . . ?
C1A N12A C1B 120.0 . . ?
C1A N12A C1C 123(3) . . ?
C1B N12A C1C 116(3) . . ?
N12A C1A H1A 120.0 . . ?
C1D C1A N12A 120.0 . . ?
C1D C1A H1A 120.0 . . ?
C1A C1D H1D 120.0 . . ?
C1G C1D C1A 120.0 . . ?
C1G C1D H1D 120.0 . . ?
C1D C1G H1G 120.0 . . ?
C1D C1G C1E 120.0 . . ?
C1E C1G H1G 120.0 . . ?
C1G C1E H1E 120.0 . . ?
C1B C1E C1G 120.0 . . ?
C1B C1E H1E 120.0 . . ?
N12A C1B H1B 120.0 . . ?
C1E C1B N12A 120.0 . . ?
C1E C1B H1B 120.0 . . ?
C1F C1C H1CA 110.0 . . ?
C1F C1C H1CB 110.0 . . ?
N12A C1C C1F 109(4) . . ?
N12A C1C H1CA 110.0 . . ?
N12A C1C H1CB 110.0 . . ?
H1CA C1C H1CB 108.3 . . ?
C97A C96A H96C 110.9 . . ?
C97A C96A H96D 110.9 . . ?
H96C C96A H96D 108.9 . . ?
N11A C96A C97A 104(4) . . ?
N11A C96A H96C 110.9 . . ?
N11A C96A H96D 110.9 . . ?
C91A C92A H92A 120.0 . . ?
C91A C92A C93A 120.0 . . ?
C93A C92A H92A 120.0 . . ?
C92A C91A H91A 120.0 . . ?
N11A C91A C92A 120.0 . . ?
N11A C91A H91A 120.0 . . ?
C91A N11A C96A 121(3) . . ?
C95A N11A C96A 119(3) . . ?
C95A N11A C91A 120.0 . . ?
N11A C95A H95A 120.0 . . ?
C94A C95A N11A 120.0 . . ?
C94A C95A H95A 120.0 . . ?
C95A C94A H94A 120.0 . . ?
C95A C94A C93A 120.0 . . ?
C93A C94A H94A 120.0 . . ?
C92A C93A H93A 120.0 . . ?
C94A C93A C92A 120.0 . . ?
C94A C93A H93A 120.0 . . ?
O2 C110 H110 123.3 . . ?
O2 C110 N13 113(5) . . ?
N13 C110 H110 123.3 . . ?
C110 N13 C1I 110(4) . . ?
C110 N13 C1J 131(5) . . ?
C1J N13 C1I 118(4) . . ?
N13 C1I H1IA 109.9 . . ?
N13 C1I H1IB 109.4 . . ?
N13 C1I H1IC 109.1 . . ?
H1IA C1I H1IB 109.5 . . ?
H1IA C1I H1IC 109.5 . . ?
H1IB C1I H1IC 109.5 . . ?
N13 C1J H1JA 109.8 . . ?
N13 C1J H1JB 109.4 . . ?
N13 C1J H1JC 109.2 . . ?
H1JA C1J H1JB 109.5 . . ?
H1JA C1J H1JC 109.4 . . ?
H1JB C1J H1JC 109.5 . . ?
O1 C111 H111 120.9 . . ?
O1 C111 N14 118(6) . . ?
N14 C111 H111 120.9 . . ?
C111 N14 C1K 115(5) . . ?
C111 N14 C1L 125(6) . . ?
C1L N14 C1K 107(5) . . ?
N14 C1K H1KA 109.5 . . ?
N14 C1K H1KB 108.5 . . ?
N14 C1K H1KC 110.3 . . ?
H1KA C1K H1KB 109.5 . . ?
H1KA C1K H1KC 109.4 . . ?
H1KB C1K H1KC 109.5 . . ?
N14 C1L H1LA 110.0 . . ?
N14 C1L H1LB 109.6 . . ?
N14 C1L H1LC 108.8 . . ?
H1LA C1L H1LB 109.5 . . ?
H1LA C1L H1LC 109.5 . . ?
H1LB C1L H1LC 109.5 . . ?

loop_
_geom_bond_atom_site_label_1
_geom_bond_atom_site_label_2
_geom_bond_distance
_geom_bond_site_symmetry_2
_geom_bond_publ_flag
Bi1 I1 3.051(3) . ?
Bi1 I2 3.115(3) . ?
Bi1 I3 3.060(3) . ?
Bi1 I4 3.104(3) . ?
Bi1 I5B 3.093(9) . ?
Bi1 I6B 3.028(10) . ?
Bi1 I5A 3.027(10) . ?
Bi1 I6A 3.126(9) . ?
Bi2 I7 3.064(3) . ?
Bi2 I8 3.132(3) . ?
Bi2 I9 3.074(3) . ?
Bi2 I10B 3.256(19) . ?
Bi2 I11B 2.996(12) . ?
Bi2 I12B 3.090(6) . ?
Bi2 I12A 3.075(7) . ?
Bi2 I10A 3.023(15) . ?
Bi2 I11A 3.149(16) . ?
Bi3B I13 3.090(10) . ?
Bi3B I14 3.086(10) . ?
Bi3B I15B 3.061(9) . ?
Bi3B I16A 3.158(12) . ?
Bi3B I18A 3.014(11) . ?
Bi3B I17A 3.077(8) . ?
Bi4B I19B 3.096(8) . ?
Bi4B I21B 3.096(13) . ?
Bi4B I22B 3.110(14) . ?
Bi4B I23B 3.14(2) . ?
Bi4B I24A 3.075(8) . ?
Bi4B I20A 3.085(19) . ?
I13 Bi3A 3.056(13) . ?
I14 Bi3A 3.099(14) . ?
I16B Bi3A 3.099(17) . ?
I17B Bi3A 3.036(12) . ?
I18B Bi3A 3.113(16) . ?
I20B Bi4A 3.066(18) . ?
I24B Bi4A 3.089(8) . ?
N1 C1 1.3900 . ?
N1 C5 1.3900 . ?
N1 C6 1.512(11) . ?
C1 H1 0.9500 . ?
C1 C2 1.3900 . ?
C2 H2 0.9500 . ?
C2 C3 1.3900 . ?
C3 H3 0.9500 . ?
C3 C4 1.3900 . ?
C4 H4 0.9500 . ?
C4 C5 1.3900 . ?
C5 H5 0.9500 . ?
N2 C14 1.3900 . ?
N2 C18 1.3900 . ?
N2 C13 1.519(11) . ?
C14 H14 0.9500 . ?
C14 C15 1.3900 . ?
C15 H15 0.9500 . ?
C15 C16 1.3900 . ?
C16 H16 0.9500 . ?
C16 C17 1.3900 . ?
C17 H17 0.9500 . ?
C17 C18 1.3900 . ?
C18 H18 0.9500 . ?
N3 C19 1.3900 . ?
N3 C23 1.3900 . ?
N3 C24 1.523(12) . ?
C19 H19 0.9500 . ?
C19 C20 1.3900 . ?
C20 H20 0.9500 . ?
C20 C21 1.3900 . ?
C21 H21 0.9500 . ?
C21 C22 1.3900 . ?
C22 H22 0.9500 . ?
C22 C23 1.3900 . ?
C23 H23 0.9500 . ?
N4 C36 1.3900 . ?
N4 C32 1.3900 . ?
N4 C31 1.518(12) . ?
C36 H36 0.9500 . ?
C36 C35 1.3900 . ?
C35 H35 0.9500 . ?
C35 C34 1.3900 . ?
C34 H34 0.9500 . ?
C34 C33 1.3900 . ?
C33 H33 0.9500 . ?
C33 C32 1.3900 . ?
C32 H32 0.9500 . ?
N5 C37 1.3900 . ?
N5 C41 1.3900 . ?
N5 C42 1.522(12) . ?
C37 H37 0.9500 . ?
C37 C38 1.3900 . ?
C38 H38 0.9500 . ?
C38 C39 1.3900 . ?
C39 H39 0.9500 . ?
C39 C40 1.3900 . ?
C40 H40 0.9500 . ?
C40 C41 1.3900 . ?
C41 H41 0.9500 . ?
N6 C50 1.3900 . ?
N6 C54 1.3900 . ?
N6 C49 1.516(12) . ?
C50 H50 0.9500 . ?
C50 C51 1.3900 . ?
C51 H51 0.9500 . ?
C51 C52 1.3900 . ?
C52 H52 0.9500 . ?
C52 C53 1.3900 . ?
C53 H53 0.9500 . ?
C53 C54 1.3900 . ?
C54 H54 0.9500 . ?
N7 C55 1.3900 . ?
N7 C59 1.3900 . ?
N7 C60 1.518(12) . ?
C55 H55 0.9500 . ?
C55 C56 1.3900 . ?
C56 H56 0.9500 . ?
C56 C57 1.3900 . ?
C57 H57 0.9500 . ?
C57 C58 1.3900 . ?
C58 H58 0.9500 . ?
C58 C59 1.3900 . ?
C59 H59 0.9500 . ?
N8 C68 1.3900 . ?
N8 C72 1.3900 . ?
N8 C67 1.518(12) . ?
C68 H68 0.9500 . ?
C68 C69 1.3900 . ?
C69 H69 0.9500 . ?
C69 C70 1.3900 . ?
C70 H70 0.9500 . ?
C70 C71 1.3900 . ?
C71 H71 0.9500 . ?
C71 C72 1.3900 . ?
C72 H72 0.9500 . ?
N9 C73 1.3900 . ?
N9 C77 1.3900 . ?
N9 C78 1.511(12) . ?
C73 H73 0.9500 . ?
C73 C74 1.3900 . ?
C74 H74 0.9500 . ?
C74 C75 1.3900 . ?
C75 H75 0.9500 . ?
C75 C76 1.3900 . ?
C76 H76 0.9500 . ?
C76 C77 1.3900 . ?
C77 H77 0.9500 . ?
N10 C86 1.3900 . ?
N10 C90 1.3900 . ?
N10 C85 1.517(11) . ?
C86 H86 0.9500 . ?
C86 C87 1.3900 . ?
C87 H87 0.9500 . ?
C87 C88 1.3900 . ?
C88 H88 0.9500 . ?
C88 C89 1.3900 . ?
C89 H89 0.9500 . ?
C89 C90 1.3900 . ?
C90 H90 0.9500 . ?
N12 C104 1.3900 . ?
N12 C108 1.3900 . ?
N12 C103 1.523(12) . ?
C104 H104 0.9500 . ?
C104 C105 1.3900 . ?
C105 H105 0.9500 . ?
C105 C106 1.3900 . ?
C106 H106 0.9500 . ?
C106 C107 1.3900 . ?
C107 H107 0.9500 . ?
C107 C108 1.3900 . ?
C108 H108 0.9500 . ?
C7 C8 1.3900 . ?
C7 C12 1.3900 . ?
C7 C6 1.524(11) . ?
C8 H8 0.9500 . ?
C8 C9 1.3900 . ?
C9 H9 0.9500 . ?
C9 C10 1.3900 . ?
C10 C11 1.3900 . ?
C10 C13 1.525(11) . ?
C11 H11 0.9500 . ?
C11 C12 1.3900 . ?
C12 H12 0.9500 . ?
C29 H29 0.9500 . ?
C29 C30 1.3900 . ?
C29 C28 1.3900 . ?
C30 H30 0.9500 . ?
C30 C25 1.3900 . ?
C25 C26 1.3900 . ?
C25 C24 1.526(12) . ?
C26 H26 0.9500 . ?
C26 C27 1.3900 . ?
C27 H27 0.9500 . ?
C27 C28 1.3900 . ?
C28 C31 1.527(12) . ?
C43 C44 1.3900 . ?
C43 C48 1.3900 . ?
C43 C42 1.523(12) . ?
C44 H44 0.9500 . ?
C44 C45 1.3900 . ?
C45 H45 0.9500 . ?
C45 C46 1.3900 . ?
C46 C47 1.3900 . ?
C46 C49 1.524(12) . ?
C47 H47 0.9500 . ?
C47 C48 1.3900 . ?
C48 H48 0.9500 . ?
C61 C62 1.3900 . ?
C61 C66 1.3900 . ?
C61 C60 1.522(12) . ?
C62 H62 0.9500 . ?
C62 C63 1.3900 . ?
C63 H63 0.9500 . ?
C63 C64 1.3900 . ?
C64 C65 1.3900 . ?
C64 C67 1.524(12) . ?
C65 H65 0.9500 . ?
C65 C66 1.3900 . ?
C66 H66 0.9500 . ?
C79 C80 1.3900 . ?
C79 C84 1.3900 . ?
C79 C78 1.655(11) . ?
C80 H80 0.9500 . ?
C80 C81 1.3900 . ?
C81 H81 0.9500 . ?
C81 C82 1.3900 . ?
C82 C83 1.3900 . ?
C82 C85 1.524(11) . ?
C83 H83 0.9500 . ?
C83 C84 1.3900 . ?
C84 H84 0.9500 . ?
C92 H92 0.9500 . ?
C92 C91 1.3900 . ?
C92 C93 1.3900 . ?
C91 H91 0.9500 . ?
C91 N11 1.3900 . ?
N11 C95 1.3900 . ?
N11 C96 1.525(12) . ?
C95 H95 0.9500 . ?
C95 C94 1.3900 . ?
C94 H94 0.9500 . ?
C94 C93 1.3900 . ?
C93 H93 0.9500 . ?
C102 H102 0.9500 . ?
C102 C97 1.3900 . ?
C102 C101 1.3900 . ?
C97 C98 1.3900 . ?
C97 C96 1.525(12) . ?
C98 H98 0.9500 . ?
C98 C99 1.3900 . ?
C99 H99 0.9500 . ?
C99 C100 1.3900 . ?
C100 C101 1.3900 . ?
C100 C103 1.527(12) . ?
C101 H101 0.9500 . ?
C6 H6A 0.9900 . ?
C6 H6B 0.9900 . ?
C13 H13A 0.9900 . ?
C13 H13B 0.9900 . ?
C24 H24A 0.9900 . ?
C24 H24B 0.9900 . ?
C31 H31A 0.9900 . ?
C31 H31B 0.9900 . ?
C42 H42A 0.9900 . ?
C42 H42B 0.9900 . ?
C49 H49A 0.9900 . ?
C49 H49B 0.9900 . ?
C60 H60A 0.9900 . ?
C60 H60B 0.9900 . ?
C67 H67A 0.9900 . ?
C67 H67B 0.9900 . ?
C78 H78A 0.9900 . ?
C78 H78B 0.9900 . ?
C85 H85A 0.9900 . ?
C85 H85B 0.9900 . ?
C96 H96A 0.9900 . ?
C96 H96B 0.9900 . ?
C103 H10A 0.9900 . ?
C103 H10B 0.9900 . ?
O201 C201 1.202(13) . ?
N201 C201 1.357(12) . ?
N201 C202 1.457(13) . ?
N201 C203 1.455(13) . ?
C201 H201 0.9500 . ?
C202 H20B 0.9800 . ?
C202 H20C 0.9800 . ?
C202 H20D 0.9800 . ?
C203 H20E 0.9800 . ?
C203 H20F 0.9800 . ?
C203 H20G 0.9800 . ?
O211 C211 1.196(13) . ?
N211 C211 1.355(12) . ?
N211 C212 1.448(13) . ?
N211 C213 1.459(13) . ?
C211 H211 0.9500 . ?
C212 H21B 0.9800 . ?
C212 H21C 0.9800 . ?
C212 H21D 0.9800 . ?
C213 H21E 0.9800 . ?
C213 H21F 0.9800 . ?
C213 H21G 0.9800 . ?
O221 C221 1.205(13) . ?
N221 C221 1.359(13) . ?
N221 C222 1.449(13) . ?
N221 C223 1.455(13) . ?
C221 H221 0.9500 . ?
C222 H22B 0.9801 . ?
C222 H22C 0.9799 . ?
C222 H22D 0.9797 . ?
C223 H22E 0.9800 . ?
C223 H22F 0.9797 . ?
C223 H22G 0.9799 . ?
O231 C231 1.200(13) . ?
N231 C231 1.353(12) . ?
N231 C232 1.451(13) . ?
N231 C233 1.452(13) . ?
C231 H231 0.9500 . ?
C232 H23B 0.9802 . ?
C232 H23C 0.9801 . ?
C232 H23D 0.9798 . ?
C233 H23E 0.9799 . ?
C233 H23F 0.9801 . ?
C233 H23G 0.9797 . ?
I19A Bi4A 3.108(7) . ?
I23A Bi4A 3.02(2) . ?
I15A Bi3A 3.093(15) . ?
I22A Bi4A 3.101(13) . ?
Bi4A I21A 3.048(12) . ?
C24A H24C 0.9900 . ?
C24A H24D 0.9900 . ?
C24A N3A 1.51(2) . ?
C24A C25A 1.52(2) . ?
N3A C19A 1.3900 . ?
N3A C23A 1.3900 . ?
C19A H19A 0.9500 . ?
C19A C20A 1.3900 . ?
C20A H20A 0.9500 . ?
C20A C21A 1.3900 . ?
C21A H21A 0.9500 . ?
C21A C22A 1.3900 . ?
C22A H22A 0.9500 . ?
C22A C23A 1.3900 . ?
C23A H23A 0.9500 . ?
C29A H29A 0.9500 . ?
C29A C30A 1.3900 . ?
C29A C28A 1.3900 . ?
C30A H30A 0.9500 . ?
C30A C25A 1.3900 . ?
C25A C26A 1.3900 . ?
C26A H26A 0.9500 . ?
C26A C27A 1.3900 . ?
C27A H27A 0.9500 . ?
C27A C28A 1.3900 . ?
C28A C31A 1.53(2) . ?
C31A H31C 0.9900 . ?
C31A H31D 0.9900 . ?
C31A N4A 1.50(2) . ?
N4A C36A 1.3900 . ?
N4A C32A 1.3900 . ?
C36A H36A 0.9500 . ?
C36A C35A 1.3900 . ?
C35A H35A 0.9500 . ?
C35A C34A 1.3900 . ?
C34A H34A 0.9500 . ?
C34A C33A 1.3900 . ?
C33A H33A 0.9500 . ?
C33A C32A 1.3900 . ?
C32A H32A 0.9500 . ?
C109 H109 0.9500 . ?
C109 C97A 1.3900 . ?
C109 C1H 1.3900 . ?
C97A C98A 1.3900 . ?
C97A C96A 1.52(3) . ?
C98A H98A 0.9500 . ?
C98A C99A 1.3900 . ?
C99A H99A 0.9500 . ?
C99A C1F 1.3900 . ?
C1F C1H 1.3900 . ?
C1F C1C 1.53(3) . ?
C1H H1H 0.9500 . ?
N12A C1A 1.3900 . ?
N12A C1B 1.3900 . ?
N12A C1C 1.52(3) . ?
C1A H1A 0.9500 . ?
C1A C1D 1.3900 . ?
C1D H1D 0.9500 . ?
C1D C1G 1.3900 . ?
C1G H1G 0.9500 . ?
C1G C1E 1.3900 . ?
C1E H1E 0.9500 . ?
C1E C1B 1.3900 . ?
C1B H1B 0.9500 . ?
C1C H1CA 0.9900 . ?
C1C H1CB 0.9900 . ?
C96A H96C 0.9900 . ?
C96A H96D 0.9900 . ?
C96A N11A 1.52(3) . ?
C92A H92A 0.9500 . ?
C92A C91A 1.3900 . ?
C92A C93A 1.3900 . ?
C91A H91A 0.9500 . ?
C91A N11A 1.3900 . ?
N11A C95A 1.3900 . ?
C95A H95A 0.9500 . ?
C95A C94A 1.3900 . ?
C94A H94A 0.9500 . ?
C94A C93A 1.3900 . ?
C93A H93A 0.9500 . ?
O2 C110 1.23(3) . ?
C110 H110 0.9500 . ?
C110 N13 1.38(3) . ?
N13 C1I 1.45(3) . ?
N13 C1J 1.43(3) . ?
C1I H1IA 0.9801 . ?
C1I H1IB 0.9795 . ?
C1I H1IC 0.9800 . ?
C1J H1JA 0.9799 . ?
C1J H1JB 0.9799 . ?
C1J H1JC 0.9801 . ?
C111 H111 0.9500 . ?
C111 O1 1.21(3) . ?
C111 N14 1.37(3) . ?
N14 C1K 1.46(3) . ?
N14 C1L 1.46(3) . ?
C1K H1KA 0.9800 . ?
C1K H1KB 0.9796 . ?
C1K H1KC 0.9806 . ?
C1L H1LA 0.9803 . ?
C1L H1LB 0.9800 . ?
C1L H1LC 0.9799 . ?

loop_
_geom_torsion_atom_site_label_1
_geom_torsion_atom_site_label_2
_geom_torsion_atom_site_label_3
_geom_torsion_atom_site_label_4
_geom_torsion
_geom_torsion_site_symmetry_1
_geom_torsion_site_symmetry_2
_geom_torsion_site_symmetry_3
_geom_torsion_site_symmetry_4
_geom_torsion_publ_flag
N1 C1 C2 C3 0.0 . . . . ?
C1 N1 C5 C4 0.0 . . . . ?
C1 N1 C6 C7 59(2) . . . . ?
C1 C2 C3 C4 0.0 . . . . ?
C2 C3 C4 C5 0.0 . . . . ?
C3 C4 C5 N1 0.0 . . . . ?
C5 N1 C1 C2 0.0 . . . . ?
C5 N1 C6 C7 -126.9(16) . . . . ?
N2 C14 C15 C16 0.0 . . . . ?
C14 N2 C18 C17 0.0 . . . . ?
C14 N2 C13 C10 -56(2) . . . . ?
C14 C15 C16 C17 0.0 . . . . ?
C15 C16 C17 C18 0.0 . . . . ?
C16 C17 C18 N2 0.0 . . . . ?
C18 N2 C14 C15 0.0 . . . . ?
C18 N2 C13 C10 128.4(16) . . . . ?
N3 C19 C20 C21 0.0 . . . . ?
C19 N3 C23 C22 0.0 . . . . ?
C19 N3 C24 C25 128(3) . . . . ?
C19 C20 C21 C22 0.0 . . . . ?
C20 C21 C22 C23 0.0 . . . . ?
C21 C22 C23 N3 0.0 . . . . ?
C23 N3 C19 C20 0.0 . . . . ?
C23 N3 C24 C25 -61(4) . . . . ?
N4 C36 C35 C34 0.0 . . . . ?
C36 N4 C32 C33 0.0 . . . . ?
C36 N4 C31 C28 -116(3) . . . . ?
C36 C35 C34 C33 0.0 . . . . ?
C35 C34 C33 C32 0.0 . . . . ?
C34 C33 C32 N4 0.0 . . . . ?
C32 N4 C36 C35 0.0 . . . . ?
C32 N4 C31 C28 68(4) . . . . ?
N5 C37 C38 C39 0.0 . . . . ?
C37 N5 C41 C40 0.0 . . . . ?
C37 N5 C42 C43 119(2) . . . . ?
C37 C38 C39 C40 0.0 . . . . ?
C38 C39 C40 C41 0.0 . . . . ?
C39 C40 C41 N5 0.0 . . . . ?
C41 N5 C37 C38 0.0 . . . . ?
C41 N5 C42 C43 -57(3) . . . . ?
N6 C50 C51 C52 0.0 . . . . ?
C50 N6 C54 C53 0.0 . . . . ?
C50 N6 C49 C46 72(2) . . . . ?
C50 C51 C52 C53 0.0 . . . . ?
C51 C52 C53 C54 0.0 . . . . ?
C52 C53 C54 N6 0.0 . . . . ?
C54 N6 C50 C51 0.0 . . . . ?
C54 N6 C49 C46 -112.9(19) . . . . ?
N7 C55 C56 C57 0.0 . . . . ?
C55 N7 C59 C58 0.0 . . . . ?
C55 N7 C60 C61 117.3(19) . . . . ?
C55 C56 C57 C58 0.0 . . . . ?
C56 C57 C58 C59 0.0 . . . . ?
C57 C58 C59 N7 0.0 . . . . ?
C59 N7 C55 C56 0.0 . . . . ?
C59 N7 C60 C61 -69(2) . . . . ?
N8 C68 C69 C70 0.0 . . . . ?
C68 N8 C72 C71 0.0 . . . . ?
C68 N8 C67 C64 63(3) . . . . ?
C68 C69 C70 C71 0.0 . . . . ?
C69 C70 C71 C72 0.0 . . . . ?
C70 C71 C72 N8 0.0 . . . . ?
C72 N8 C68 C69 0.0 . . . . ?
C72 N8 C67 C64 -117.3(19) . . . . ?
N9 C73 C74 C75 0.0 . . . . ?
C73 N9 C77 C76 0.0 . . . . ?
C73 N9 C78 C79 -109.8(17) . . . . ?
C73 C74 C75 C76 0.0 . . . . ?
C74 C75 C76 C77 0.0 . . . . ?
C75 C76 C77 N9 0.0 . . . . ?
C77 N9 C73 C74 0.0 . . . . ?
C77 N9 C78 C79 77(2) . . . . ?
N10 C86 C87 C88 0.0 . . . . ?
C86 N10 C90 C89 0.0 . . . . ?
C86 N10 C85 C82 -92.0(18) . . . . ?
C86 C87 C88 C89 0.0 . . . . ?
C87 C88 C89 C90 0.0 . . . . ?
C88 C89 C90 N10 0.0 . . . . ?
C90 N10 C86 C87 0.0 . . . . ?
C90 N10 C85 C82 83.8(18) . . . . ?
N12 C104 C105 C106 0.0 . . . . ?
C104 N12 C108 C107 0.0 . . . . ?
C104 N12 C103 C100 79(6) . . . . ?
C104 C105 C106 C107 0.0 . . . . ?
C105 C106 C107 C108 0.0 . . . . ?
C106 C107 C108 N12 0.0 . . . . ?
C108 N12 C104 C105 0.0 . . . . ?
C108 N12 C103 C100 -101(5) . . . . ?
C7 C8 C9 C10 0.0 . . . . ?
C8 C7 C12 C11 0.0 . . . . ?
C8 C7 C6 N1 -115.3(18) . . . . ?
C8 C9 C10 C11 0.0 . . . . ?
C8 C9 C10 C13 177(2) . . . . ?
C9 C10 C11 C12 0.0 . . . . ?
C9 C10 C13 N2 107.7(18) . . . . ?
C10 C11 C12 C7 0.0 . . . . ?
C11 C10 C13 N2 -75(2) . . . . ?
C12 C7 C8 C9 0.0 . . . . ?
C12 C7 C6 N1 69(2) . . . . ?
C29 C30 C25 C26 0.0 . . . . ?
C29 C30 C25 C24 -177(4) . . . . ?
C29 C28 C31 N4 89(3) . . . . ?
C30 C29 C28 C27 0.0 . . . . ?
C30 C29 C28 C31 179(4) . . . . ?
C30 C25 C26 C27 0.0 . . . . ?
C30 C25 C24 N3 -81(4) . . . . ?
C25 C26 C27 C28 0.0 . . . . ?
C26 C25 C24 N3 102(3) . . . . ?
C26 C27 C28 C29 0.0 . . . . ?
C26 C27 C28 C31 -179(4) . . . . ?
C27 C28 C31 N4 -92(3) . . . . ?
C28 C29 C30 C25 0.0 . . . . ?
C43 C44 C45 C46 0.0 . . . . ?
C44 C43 C48 C47 0.0 . . . . ?
C44 C43 C42 N5 -62(3) . . . . ?
C44 C45 C46 C47 0.0 . . . . ?
C44 C45 C46 C49 171(3) . . . . ?
C45 C46 C47 C48 0.0 . . . . ?
C45 C46 C49 N6 54(3) . . . . ?
C46 C47 C48 C43 0.0 . . . . ?
C47 C46 C49 N6 -135.4(18) . . . . ?
C48 C43 C44 C45 0.0 . . . . ?
C48 C43 C42 N5 119(2) . . . . ?
C61 C62 C63 C64 0.0 . . . . ?
C62 C61 C66 C65 0.0 . . . . ?
C62 C61 C60 N7 122.6(19) . . . . ?
C62 C63 C64 C65 0.0 . . . . ?
C62 C63 C64 C67 -174(2) . . . . ?
C63 C64 C65 C66 0.0 . . . . ?
C63 C64 C67 N8 -131.5(18) . . . . ?
C64 C65 C66 C61 0.0 . . . . ?
C65 C64 C67 N8 55(3) . . . . ?
C66 C61 C62 C63 0.0 . . . . ?
C66 C61 C60 N7 -65(2) . . . . ?
C79 C80 C81 C82 0.0 . . . . ?
C80 C79 C84 C83 0.0 . . . . ?
C80 C79 C78 N9 39(2) . . . . ?
C80 C81 C82 C83 0.0 . . . . ?
C80 C81 C82 C85 -177(2) . . . . ?
C81 C82 C83 C84 0.0 . . . . ?
C81 C82 C85 N10 -115.0(15) . . . . ?
C82 C83 C84 C79 0.0 . . . . ?
C83 C82 C85 N10 67.5(19) . . . . ?
C84 C79 C80 C81 0.0 . . . . ?
C84 C79 C78 N9 -156.6(14) . . . . ?
C92 C91 N11 C95 0.0 . . . . ?
C92 C91 N11 C96 -179(4) . . . . ?
C91 C92 C93 C94 0.0 . . . . ?
C91 N11 C95 C94 0.0 . . . . ?
C91 N11 C96 C97 -86(4) . . . . ?
N11 C95 C94 C93 0.0 . . . . ?
C95 N11 C96 C97 95(4) . . . . ?
C95 C94 C93 C92 0.0 . . . . ?
C93 C92 C91 N11 0.0 . . . . ?
C102 C97 C98 C99 0.0 . . . . ?
C102 C97 C96 N11 65(4) . . . . ?
C97 C102 C101 C100 0.0 . . . . ?
C97 C98 C99 C100 0.0 . . . . ?
C98 C97 C96 N11 -118(4) . . . . ?
C98 C99 C100 C101 0.0 . . . . ?
C98 C99 C100 C103 165(6) . . . . ?
C99 C100 C101 C102 0.0 . . . . ?
C99 C100 C103 N12 42(6) . . . . ?
C101 C102 C97 C98 0.0 . . . . ?
C101 C102 C97 C96 176(6) . . . . ?
C101 C100 C103 N12 -153(3) . . . . ?
C6 N1 C1 C2 174(2) . . . . ?
C6 N1 C5 C4 -174(2) . . . . ?
C6 C7 C8 C9 -176(2) . . . . ?
C6 C7 C12 C11 176(2) . . . . ?
C13 N2 C14 C15 -176(2) . . . . ?
C13 N2 C18 C17 176(2) . . . . ?
C13 C10 C11 C12 -177(2) . . . . ?
C24 N3 C19 C20 170(4) . . . . ?
C24 N3 C23 C22 -170(4) . . . . ?
C24 C25 C26 C27 177(4) . . . . ?
C31 N4 C36 C35 -177(4) . . . . ?
C31 N4 C32 C33 177(4) . . . . ?
C42 N5 C37 C38 -176(3) . . . . ?
C42 N5 C41 C40 176(3) . . . . ?
C42 C43 C44 C45 -179(3) . . . . ?
C42 C43 C48 C47 179(3) . . . . ?
C49 N6 C50 C51 175(2) . . . . ?
C49 N6 C54 C53 -175(2) . . . . ?
C49 C46 C47 C48 -171(3) . . . . ?
C60 N7 C55 C56 174(2) . . . . ?
C60 N7 C59 C58 -174(2) . . . . ?
C60 C61 C62 C63 172(2) . . . . ?
C60 C61 C66 C65 -172(2) . . . . ?
C67 N8 C68 C69 180(2) . . . . ?
C67 N8 C72 C71 -180(2) . . . . ?
C67 C64 C65 C66 174(2) . . . . ?
C78 N9 C73 C74 -173.7(18) . . . . ?
C78 N9 C77 C76 173.4(19) . . . . ?
C78 C79 C80 C81 163(2) . . . . ?
C78 C79 C84 C83 -164.9(19) . . . . ?
C85 N10 C86 C87 176(2) . . . . ?
C85 N10 C90 C89 -175.9(19) . . . . ?
C85 C82 C83 C84 177(2) . . . . ?
C96 N11 C95 C94 179(4) . . . . ?
C96 C97 C98 C99 -176(6) . . . . ?
C103 N12 C104 C105 -180(6) . . . . ?
C103 N12 C108 C107 180(6) . . . . ?
C103 C100 C101 C102 -166(6) . . . . ?
C202 N201 C201 O201 0.00(5) . . . . ?
C203 N201 C201 O201 180.00(5) . . . . ?
C212 N211 C211 O211 180.00(5) . . . . ?
C213 N211 C211 O211 0.00(5) . . . . ?
C222 N221 C221 O221 180.00(5) . . . . ?
C223 N221 C221 O221 0.00(5) . . . . ?
C232 N231 C231 O231 180.00(6) . . . . ?
C233 N231 C231 O231 0.00(5) . . . . ?
C24A N3A C19A C20A -177(4) . . . . ?
C24A N3A C23A C22A 177(4) . . . . ?
C24A C25A C26A C27A -175(4) . . . . ?
N3A C24A C25A C30A 69(4) . . . . ?
N3A C24A C25A C26A -116(3) . . . . ?
N3A C19A C20A C21A 0.0 . . . . ?
C19A N3A C23A C22A 0.0 . . . . ?
C19A C20A C21A C22A 0.0 . . . . ?
C20A C21A C22A C23A 0.0 . . . . ?
C21A C22A C23A N3A 0.0 . . . . ?
C23A N3A C19A C20A 0.0 . . . . ?
C29A C30A C25A C24A 175(4) . . . . ?
C29A C30A C25A C26A 0.0 . . . . ?
C29A C28A C31A N4A -63(4) . . . . ?
C30A C29A C28A C27A 0.0 . . . . ?
C30A C29A C28A C31A -178(4) . . . . ?
C30A C25A C26A C27A 0.0 . . . . ?
C25A C24A N3A C19A -129(3) . . . . ?
C25A C24A N3A C23A 54(5) . . . . ?
C25A C26A C27A C28A 0.0 . . . . ?
C26A C27A C28A C29A 0.0 . . . . ?
C26A C27A C28A C31A 178(4) . . . . ?
C27A C28A C31A N4A 119(3) . . . . ?
C28A C29A C30A C25A 0.0 . . . . ?
C28A C31A N4A C36A 121(3) . . . . ?
C28A C31A N4A C32A -63(4) . . . . ?
C31A N4A C36A C35A 175(4) . . . . ?
C31A N4A C32A C33A -176(4) . . . . ?
N4A C36A C35A C34A 0.0 . . . . ?
C36A N4A C32A C33A 0.0 . . . . ?
C36A C35A C34A C33A 0.0 . . . . ?
C35A C34A C33A C32A 0.0 . . . . ?
C34A C33A C32A N4A 0.0 . . . . ?
C32A N4A C36A C35A 0.0 . . . . ?
C109 C97A C98A C99A 0.0 . . . . ?
C109 C97A C96A N11A 120(4) . . . . ?
C97A C109 C1H C1F 0.0 . . . . ?
C97A C98A C99A C1F 0.0 . . . . ?
C97A C96A N11A C91A -80(5) . . . . ?
C97A C96A N11A C95A 107(4) . . . . ?
C98A C97A C96A N11A -75(5) . . . . ?
C98A C99A C1F C1H 0.0 . . . . ?
C98A C99A C1F C1C 163(5) . . . . ?
C99A C1F C1H C109 0.0 . . . . ?
C99A C1F C1C N12A 103(5) . . . . ?
C1H C109 C97A C98A 0.0 . . . . ?
C1H C109 C97A C96A 165(5) . . . . ?
C1H C1F C1C N12A -93(5) . . . . ?
N12A C1A C1D C1G 0.0 . . . . ?
C1A N12A C1B C1E 0.0 . . . . ?
C1A N12A C1C C1F 109(5) . . . . ?
C1A C1D C1G C1E 0.0 . . . . ?
C1D C1G C1E C1B 0.0 . . . . ?
C1G C1E C1B N12A 0.0 . . . . ?
C1B N12A C1A C1D 0.0 . . . . ?
C1B N12A C1C C1F -67(5) . . . . ?
C1C C1F C1H C109 -165(5) . . . . ?
C1C N12A C1A C1D -175(6) . . . . ?
C1C N12A C1B C1E 176(5) . . . . ?
C96A C97A C98A C99A -164(6) . . . . ?
C96A N11A C95A C94A 174(5) . . . . ?
C92A C91A N11A C96A -174(5) . . . . ?
C92A C91A N11A C95A 0.0 . . . . ?
C91A C92A C93A C94A 0.0 . . . . ?
C91A N11A C95A C94A 0.0 . . . . ?
N11A C95A C94A C93A 0.0 . . . . ?
C95A C94A C93A C92A 0.0 . . . . ?
C93A C92A C91A N11A 0.0 . . . . ?
O2 C110 N13 C1I 0(14) . . . . ?
O2 C110 N13 C1J 167(11) . . . . ?
O1 C111 N14 C1K 46(17) . . . . ?
O1 C111 N14 C1L -179(14) . . . . ?

loop_
_twin_individual_id
_twin_individual_mass_fraction_refined
1 0.49742
2 0.50258
